data_4085567
loop_
_publ_author_name
'Konarev, Dmitri V.'
'Troyanov, Sergey I.'
'Kuzmin, Alexey V.'
'Nakano, Yoshiaki'
'Khasanov, Salavat S.'
'Otsuka, Akihiro'
'Yamochi, Hideki'
'Saito, Gunzi'
'Lyubovskaya, Rimma N.'

_publ_section_title
;
 Coordination Complexes of Pentamethylcyclopentadienyl Iridium(III)
 Diiodide with Tin(II) Phthalocyanine and Pentamethylcyclopentadienyl
 Iridium(II) Halide with Fullerene C60--Anions
;
_journal_issue 5
_journal_name_full Organometallics
_journal_page_first 879
_journal_paper_doi 10.1021/om501210s
_journal_volume 34
_journal_year 2015
_chemical_formula_moiety '(C70 H15 I Ir), (C16 H36 N), 0.188(C6 H14), 1.315(C6 H4 CL2)'
_chemical_formula_sum 'C95 H58.88 Cl2.63 I Ir N'
_chemical_formula_weight 1626.46
_chemical_name_systematic
;
 ?
;
_space_group_crystal_system orthorhombic
_space_group_IT_number 29
_space_group_name_Hall 'P 2c -2ac'
_space_group_name_H-M_alt 'P c a 21'
_symmetry_space_group_name_Hall 'P 2c -2ac'
_symmetry_space_group_name_H-M 'P c a 21'
_atom_sites_solution_hydrogens geom
_audit_creation_method SHELXL-2013
_cell_angle_alpha 90
_cell_angle_beta 90
_cell_angle_gamma 90
_cell_formula_units_Z 8
_cell_length_a 31.1347(11)
_cell_length_b 15.0786(5)
_cell_length_c 27.3801(10)
_cell_measurement_reflns_used 52345
_cell_measurement_temperature 110(2)
_cell_measurement_theta_max 32.565
_cell_measurement_theta_min 2.346
_cell_volume 12854.1(8)
_computing_cell_refinement 'Bruker SAINT'
_computing_data_collection 'Bruker APEX2'
_computing_data_reduction 'Bruker SAINT'
_computing_molecular_graphics WinGX
_computing_publication_material WinGX
_computing_structure_refinement 'SHELXL-2013 (Sheldrick, 2013)'
_computing_structure_solution 'SHELXL-2013 (Sheldrick, 2013)'
_diffrn_ambient_temperature 110(2)
_diffrn_measured_fraction_theta_full 0.995
_diffrn_measured_fraction_theta_max 0.996
_diffrn_measurement_device_type 'Bruker APEX-II CCD'
_diffrn_measurement_method '\f and \w scans'
_diffrn_radiation_monochromator graphite
_diffrn_radiation_source 'sealed tube'
_diffrn_radiation_type MoK\a
_diffrn_radiation_wavelength 0.71073
_diffrn_reflns_av_R_equivalents 0.0254
_diffrn_reflns_av_unetI/netI 0.0207
_diffrn_reflns_Laue_measured_fraction_full 0.995
_diffrn_reflns_Laue_measured_fraction_max 0.996
_diffrn_reflns_limit_h_max 37
_diffrn_reflns_limit_h_min -38
_diffrn_reflns_limit_k_max 18
_diffrn_reflns_limit_k_min -18
_diffrn_reflns_limit_l_max 34
_diffrn_reflns_limit_l_min -34
_diffrn_reflns_number 134071
_diffrn_reflns_point_group_measured_fraction_full 0.996
_diffrn_reflns_point_group_measured_fraction_max 0.996
_diffrn_reflns_theta_full 26.000
_diffrn_reflns_theta_max 26.372
_diffrn_reflns_theta_min 4.018
_exptl_absorpt_coefficient_mu 2.723
_exptl_absorpt_correction_T_max 0.5349
_exptl_absorpt_correction_T_min 0.3698
_exptl_absorpt_correction_type multi-scan
_exptl_absorpt_process_details 'SADABS-2012/1 - Bruker AXS'
_exptl_crystal_colour black
_exptl_crystal_density_diffrn 1.681
_exptl_crystal_description block
_exptl_crystal_F_000 6484
_exptl_crystal_size_max 0.370
_exptl_crystal_size_mid 0.300
_exptl_crystal_size_min 0.250
_refine_diff_density_max 2.698
_refine_diff_density_min -2.920
_refine_diff_density_rms 0.155
_refine_ls_abs_structure_details
;
 Refined as an inversion twin.
;
_refine_ls_abs_structure_Flack 0.337(6)
_refine_ls_extinction_method none
_refine_ls_goodness_of_fit_ref 1.084
_refine_ls_hydrogen_treatment constr
_refine_ls_matrix_type full
_refine_ls_number_parameters 1677
_refine_ls_number_reflns 26159
_refine_ls_number_restraints 64
_refine_ls_restrained_S_all 1.083
_refine_ls_R_factor_all 0.0411
_refine_ls_R_factor_gt 0.0384
_refine_ls_shift/su_max 0.022
_refine_ls_shift/su_mean 0.001
_refine_ls_structure_factor_coef Fsqd
_refine_ls_weighting_details
;
 w=1/[\s^2^(Fo^2^)+(0.0629P)^2^+65.0364P]
 where P=(Fo^2^+2Fc^2^)/3
;
_refine_ls_weighting_scheme calc
_refine_ls_wR_factor_gt 0.1106
_refine_ls_wR_factor_ref 0.1130
_reflns_Friedel_coverage 0.957
_reflns_Friedel_fraction_full 0.997
_reflns_Friedel_fraction_max 0.997
_reflns_number_gt 24968
_reflns_number_total 26159
_reflns_threshold_expression 'I > 2\s(I)'
_cod_data_source_file om501210s_si_005.cif
_cod_data_source_block TBA_PMCpIrIC60_C6H4Cl2
_cod_depositor_comments 'Adding full bibliography for 4085565--4085568.cif.'
_cod_database_code 4085567
_shelx_space_group_comment
;
The symmetry employed for this shelxl refinement is uniquely defined
by the following loop, which should always be used as a source of
symmetry information in preference to the above space-group names.
They are only intended as comments.
;
_shelx_estimated_absorpt_t_min 0.432
_shelx_estimated_absorpt_t_max 0.549
_shelxl_version_number 2013-2

loop_
_space_group_symop_operation_xyz
'x, y, z'
'-x, -y, z+1/2'
'x+1/2, -y, z'
'-x+1/2, y, z+1/2'

loop_
_atom_site_label
_atom_site_type_symbol
_atom_site_fract_x
_atom_site_fract_y
_atom_site_fract_z
_atom_site_U_iso_or_equiv
_atom_site_adp_type
_atom_site_occupancy
_atom_site_site_symmetry_order
_atom_site_calc_flag
_atom_site_refinement_flags_posn
_atom_site_refinement_flags_adp
_atom_site_refinement_flags_occupancy
_atom_site_disorder_assembly
_atom_site_disorder_group
Ir1 Ir 0.34018(2) 0.39734(2) 0.26691(7) 0.01480(9) Uani 1 1 d . . . . .
I01 I 0.41646(2) 0.32940(4) 0.28002(8) 0.02881(16) Uani 1 1 d . . . . .
C101 C 0.3556(3) 0.4581(5) 0.1989(3) 0.0137(17) Uani 1 1 d . . . . .
C102 C 0.3216(3) 0.4864(6) 0.1641(4) 0.0178(19) Uani 1 1 d . . . . .
C103 C 0.3351(3) 0.4632(6) 0.1151(4) 0.019(2) Uani 1 1 d . . . . .
C104 C 0.3787(3) 0.4311(6) 0.1166(4) 0.019(2) Uani 1 1 d . . . . .
C105 C 0.3925(3) 0.4345(5) 0.1680(3) 0.0132(17) Uani 1 1 d . . . . .
C106 C 0.3649(3) 0.5208(5) 0.2414(3) 0.0161(18) Uani 1 1 d . . . . .
C107 C 0.2966(3) 0.5600(6) 0.1707(4) 0.0183(19) Uani 1 1 d . . . . .
C108 C 0.3212(3) 0.5117(6) 0.0744(4) 0.020(2) Uani 1 1 d . . . . .
C109 C 0.4073(3) 0.4486(6) 0.0789(4) 0.021(2) Uani 1 1 d . . . . .
C110 C 0.4342(3) 0.4572(5) 0.1772(3) 0.0156(18) Uani 1 1 d . . . . .
C111 C 0.3398(3) 0.6042(6) 0.2425(4) 0.0204(15) Uani 1 1 d . . . . .
C112 C 0.3060(3) 0.6217(6) 0.2120(4) 0.0191(19) Uani 1 1 d . . . . .
C113 C 0.2826(3) 0.6135(6) 0.1299(4) 0.020(2) Uani 1 1 d . . . . .
C114 C 0.2936(3) 0.5894(7) 0.0825(4) 0.023(2) Uani 1 1 d . . . . .
C115 C 0.3511(4) 0.5319(6) 0.0354(4) 0.025(2) Uani 1 1 d . . . . .
C116 C 0.3932(4) 0.5004(6) 0.0369(3) 0.024(2) Uani 1 1 d . . . . .
C117 C 0.4505(4) 0.4716(6) 0.0895(4) 0.022(2) Uani 1 1 d . . . . .
C118 C 0.4638(3) 0.4775(6) 0.1388(4) 0.0192(19) Uani 1 1 d . . . . .
C119 C 0.4434(3) 0.5187(6) 0.2184(4) 0.0179(19) Uani 1 1 d . . . . .
C120 C 0.4099(3) 0.5519(6) 0.2463(3) 0.0179(13) Uani 1 1 d . . . . .
C121 C 0.4108(3) 0.6445(6) 0.2592(3) 0.0205(13) Uani 1 1 d . . . . .
C122 C 0.3671(3) 0.6776(6) 0.2570(3) 0.0207(19) Uani 1 1 d . . . . .
C123 C 0.2978(3) 0.7104(6) 0.1944(4) 0.020(2) Uani 1 1 d . . . . .
C124 C 0.2832(3) 0.7047(7) 0.1440(4) 0.020(2) Uani 1 1 d . . . . .
C125 C 0.3073(3) 0.6568(7) 0.0478(4) 0.023(2) Uani 1 1 d . . . . .
C126 C 0.3425(4) 0.6223(7) 0.0191(4) 0.0223(15) Uani 1 1 d . . . . .
C127 C 0.4280(4) 0.5578(6) 0.0230(4) 0.0227(15) Uani 1 1 d . . . . .
C128 C 0.4638(3) 0.5398(6) 0.0554(4) 0.0223(15) Uani 1 1 d . . . . .
C129 C 0.4906(3) 0.5511(7) 0.1545(4) 0.021(2) Uani 1 1 d . . . . .
C130 C 0.4784(3) 0.5756(6) 0.2033(4) 0.020(2) Uani 1 1 d . . . . .
C131 C 0.4795(3) 0.6644(7) 0.2178(4) 0.021(2) Uani 1 1 d . . . . .
C132 C 0.4441(3) 0.6982(6) 0.2462(3) 0.0223(15) Uani 1 1 d . . . . .
C133 C 0.3590(3) 0.7643(6) 0.2417(4) 0.0227(15) Uani 1 1 d . . . . .
C134 C 0.3232(3) 0.7805(6) 0.2098(4) 0.0223(15) Uani 1 1 d . . . . .
C135 C 0.2951(3) 0.7702(6) 0.1107(4) 0.023(2) Uani 1 1 d . . . . .
C136 C 0.3073(3) 0.7463(6) 0.0623(4) 0.020(2) Uani 1 1 d . . . . .
C137 C 0.3762(4) 0.6765(6) 0.0050(3) 0.0205(13) Uani 1 1 d . . . . .
C138 C 0.4202(4) 0.6447(7) 0.0071(3) 0.025(2) Uani 1 1 d . . . . .
C139 C 0.4906(3) 0.6094(6) 0.0708(4) 0.024(2) Uani 1 1 d . . . . .
C140 C 0.5042(3) 0.6147(7) 0.1208(4) 0.026(2) Uani 1 1 d . . . . .
C141 C 0.5050(3) 0.7078(7) 0.1354(4) 0.022(2) Uani 1 1 d . . . . .
C142 C 0.4924(3) 0.7317(6) 0.1827(4) 0.021(2) Uani 1 1 d . . . . .
C143 C 0.4362(4) 0.7887(6) 0.2292(4) 0.025(2) Uani 1 1 d . . . . .
C144 C 0.3943(3) 0.8209(6) 0.2276(4) 0.023(2) Uani 1 1 d . . . . .
C145 C 0.3365(4) 0.8476(6) 0.1750(4) 0.024(2) Uani 1 1 d . . . . .
C146 C 0.3224(3) 0.8438(6) 0.1264(4) 0.022(2) Uani 1 1 d . . . . .
C147 C 0.3433(3) 0.8026(6) 0.0466(4) 0.019(2) Uani 1 1 d . . . . .
C148 C 0.3767(3) 0.7697(6) 0.0196(3) 0.0179(13) Uani 1 1 d . . . . .
C149 C 0.4473(3) 0.7152(6) 0.0228(4) 0.0204(15) Uani 1 1 d . . . . .
C150 C 0.4816(3) 0.6997(6) 0.0535(4) 0.021(2) Uani 1 1 d . . . . .
C151 C 0.4911(3) 0.7586(6) 0.0938(4) 0.023(2) Uani 1 1 d . . . . .
C152 C 0.4658(4) 0.8089(6) 0.1895(4) 0.024(2) Uani 1 1 d . . . . .
C153 C 0.3801(3) 0.8727(6) 0.1851(4) 0.021(2) Uani 1 1 d . . . . .
C154 C 0.3525(4) 0.8631(6) 0.0872(4) 0.022(2) Uani 1 1 d . . . . .
C155 C 0.4210(3) 0.7937(6) 0.0307(4) 0.021(2) Uani 1 1 d . . . . .
C156 C 0.4649(3) 0.8337(6) 0.1013(4) 0.021(2) Uani 1 1 d . . . . .
C157 C 0.4520(4) 0.8586(6) 0.1504(4) 0.024(2) Uani 1 1 d . . . . .
C158 C 0.4086(4) 0.8914(6) 0.1481(4) 0.021(2) Uani 1 1 d . . . . .
C159 C 0.3942(3) 0.8867(6) 0.0973(4) 0.019(2) Uani 1 1 d . . . . .
C160 C 0.4292(3) 0.8511(6) 0.0683(4) 0.0196(19) Uani 1 1 d . . . . .
C161 C 0.2702(3) 0.4077(6) 0.2786(4) 0.0229(10) Uani 1 1 d . . . . .
C162 C 0.2923(3) 0.4171(6) 0.3251(4) 0.0229(10) Uani 1 1 d . . . . .
C163 C 0.3150(3) 0.3372(6) 0.3349(4) 0.0229(10) Uani 1 1 d . . . . .
C164 C 0.3077(3) 0.2762(6) 0.2940(4) 0.0229(10) Uani 1 1 d . . . . .
C165 C 0.2799(3) 0.3216(6) 0.2580(4) 0.0229(10) Uani 1 1 d . . . . .
C166 C 0.2396(3) 0.4715(7) 0.2574(5) 0.036(3) Uani 1 1 d . . . . .
H66X H 0.2386 0.5250 0.2778 0.054 Uiso 1 1 calc R U . . .
H66Y H 0.2109 0.4447 0.2561 0.054 Uiso 1 1 calc R U . . .
H66Z H 0.2488 0.4874 0.2243 0.054 Uiso 1 1 calc R U . . .
C167 C 0.2889(4) 0.4964(8) 0.3583(5) 0.038(3) Uani 1 1 d . . . . .
H67A H 0.2714 0.5423 0.3425 0.057 Uiso 1 1 calc R U . . .
H67B H 0.3177 0.5199 0.3648 0.057 Uiso 1 1 calc R U . . .
H67C H 0.2755 0.4787 0.3891 0.057 Uiso 1 1 calc R U . . .
C168 C 0.3393(4) 0.3141(9) 0.3806(5) 0.034(3) Uani 1 1 d . . . . .
H68A H 0.3517 0.2547 0.3773 0.052 Uiso 1 1 calc R U . . .
H68B H 0.3196 0.3152 0.4086 0.052 Uiso 1 1 calc R U . . .
H68C H 0.3623 0.3574 0.3858 0.052 Uiso 1 1 calc R U . . .
C169 C 0.3242(3) 0.1837(6) 0.2920(5) 0.028(2) Uani 1 1 d . . . . .
H69A H 0.3152 0.1561 0.2613 0.042 Uiso 1 1 calc R U . . .
H69B H 0.3125 0.1498 0.3195 0.042 Uiso 1 1 calc R U . . .
H69C H 0.3556 0.1843 0.2939 0.042 Uiso 1 1 calc R U . . .
C170 C 0.2621(4) 0.2825(10) 0.2144(4) 0.036(3) Uani 1 1 d . . . . .
H70A H 0.2745 0.2234 0.2095 0.055 Uiso 1 1 calc R U . . .
H70B H 0.2689 0.3201 0.1862 0.055 Uiso 1 1 calc R U . . .
H70C H 0.2309 0.2775 0.2178 0.055 Uiso 1 1 calc R U . . .
Ir2 Ir 0.67483(2) 0.10253(2) 0.25815(7) 0.01176(8) Uani 1 1 d . . . . .
I02 I 0.60020(2) 0.17582(5) 0.24480(8) 0.03061(16) Uani 1 1 d . . . . .
C201 C 0.6569(3) 0.0400(6) 0.3243(3) 0.0133(17) Uani 1 1 d . . . . .
C202 C 0.6887(3) 0.0091(6) 0.3606(3) 0.0156(18) Uani 1 1 d . . . . .
C203 C 0.6746(3) 0.0306(6) 0.4093(4) 0.0163(19) Uani 1 1 d . . . . .
C204 C 0.6320(3) 0.0649(6) 0.4057(3) 0.0164(18) Uani 1 1 d . . . . .
C205 C 0.6194(3) 0.0643(6) 0.3548(4) 0.0160(13) Uani 1 1 d . . . . .
C206 C 0.6485(3) -0.0212(5) 0.2807(3) 0.0128(16) Uani 1 1 d . . . . .
C207 C 0.7144(3) -0.0657(6) 0.3534(3) 0.0143(17) Uani 1 1 d . . . . .
C208 C 0.6865(3) -0.0209(6) 0.4492(3) 0.0194(19) Uani 1 1 d . . . . .
C209 C 0.6013(3) 0.0474(6) 0.4423(4) 0.0190(19) Uani 1 1 d . . . . .
C210 C 0.5775(3) 0.0424(6) 0.3419(3) 0.0139(17) Uani 1 1 d . . . . .
C211 C 0.6731(3) -0.1050(5) 0.2790(4) 0.0150(18) Uani 1 1 d . . . . .
C212 C 0.7061(3) -0.1245(6) 0.3121(4) 0.0177(13) Uani 1 1 d . . . . .
C213 C 0.7257(3) -0.1212(7) 0.3944(4) 0.0192(19) Uani 1 1 d . . . . .
C214 C 0.7130(3) -0.0988(6) 0.4420(4) 0.021(2) Uani 1 1 d . . . . .
C215 C 0.6549(3) -0.0408(6) 0.4868(4) 0.0201(14) Uani 1 1 d . . . . .
C216 C 0.6139(4) -0.0092(6) 0.4840(4) 0.0224(15) Uani 1 1 d . . . . .
C217 C 0.5581(3) 0.0243(6) 0.4291(4) 0.020(2) Uani 1 1 d . . . . .
C218 C 0.5469(3) 0.0216(6) 0.3800(4) 0.0193(14) Uani 1 1 d . . . . .
C219 C 0.5696(3) -0.0173(6) 0.3001(3) 0.0138(17) Uani 1 1 d . . . . .
C220 C 0.6034(3) -0.0499(6) 0.2741(3) 0.0153(12) Uani 1 1 d . . . . .
C221 C 0.7124(3) -0.2148(6) 0.3278(4) 0.0180(19) Uani 1 1 d . . . . .
C222 C 0.7250(3) -0.2124(6) 0.3789(4) 0.0198(19) Uani 1 1 d . . . . .
C223 C 0.6985(3) -0.1673(7) 0.4745(3) 0.021(2) Uani 1 1 d . . . . .
C224 C 0.6627(4) -0.1326(7) 0.5028(4) 0.024(2) Uani 1 1 d . . . . .
C225 C 0.5778(4) -0.0633(7) 0.4957(4) 0.024(2) Uani 1 1 d . . . . .
C226 C 0.5435(3) -0.0439(7) 0.4621(4) 0.023(2) Uani 1 1 d . . . . .
C227 C 0.5198(3) -0.0498(6) 0.3615(4) 0.0196(14) Uani 1 1 d . . . . .
C228 C 0.5335(3) -0.0723(6) 0.3136(4) 0.0187(19) Uani 1 1 d . . . . .
C229 C 0.6021(3) -0.1416(6) 0.2586(3) 0.0159(17) Uani 1 1 d . . . . .
C230 C 0.6458(3) -0.1757(5) 0.2621(3) 0.0165(17) Uani 1 1 d . . . . .
C231 C 0.7118(3) -0.2785(6) 0.4106(4) 0.0196(14) Uani 1 1 d . . . . .
C232 C 0.6976(3) -0.2561(7) 0.4594(4) 0.021(2) Uani 1 1 d . . . . .
C233 C 0.6278(3) -0.1855(6) 0.5142(3) 0.021(2) Uani 1 1 d . . . . .
C234 C 0.5853(3) -0.1514(7) 0.5108(3) 0.022(2) Uani 1 1 d . . . . .
C235 C 0.5169(3) -0.1117(7) 0.4451(4) 0.024(2) Uani 1 1 d . . . . .
C236 C 0.5048(3) -0.1147(7) 0.3939(4) 0.021(2) Uani 1 1 d . . . . .
C237 C 0.5314(3) -0.1620(6) 0.2979(4) 0.0188(19) Uani 1 1 d . . . . .
C238 C 0.5681(3) -0.1962(6) 0.2701(3) 0.0210(19) Uani 1 1 d . . . . .
C239 C 0.6526(3) -0.2645(5) 0.2769(3) 0.0186(19) Uani 1 1 d . . . . .
C240 C 0.6867(3) -0.2829(6) 0.3112(3) 0.0160(17) Uani 1 1 d . . . . .
C241 C 0.6719(3) -0.3527(6) 0.3441(4) 0.020(2) Uani 1 1 d . . . . .
C242 C 0.6846(3) -0.3505(6) 0.3929(4) 0.0193(14) Uani 1 1 d . . . . .
C243 C 0.6616(3) -0.3124(6) 0.4719(4) 0.020(2) Uani 1 1 d . . . . .
C244 C 0.6271(3) -0.2784(6) 0.4986(3) 0.0153(12) Uani 1 1 d . . . . .
C245 C 0.5569(3) -0.2216(7) 0.4927(4) 0.022(2) Uani 1 1 d . . . . .
C246 C 0.5243(3) -0.2028(6) 0.4602(4) 0.0177(13) Uani 1 1 d . . . . .
C247 C 0.5033(3) -0.2071(7) 0.3779(4) 0.022(2) Uani 1 1 d . . . . .
C248 C 0.5167(3) -0.2285(7) 0.3312(4) 0.022(2) Uani 1 1 d . . . . .
C249 C 0.5743(3) -0.2870(6) 0.2860(4) 0.0201(14) Uani 1 1 d . . . . .
C250 C 0.6162(4) -0.3201(6) 0.2893(4) 0.0224(15) Uani 1 1 d . . . . .
C251 C 0.6289(3) -0.3743(6) 0.3306(4) 0.0189(19) Uani 1 1 d . . . . .
C252 C 0.6537(3) -0.3700(6) 0.4305(4) 0.021(2) Uani 1 1 d . . . . .
C253 C 0.5840(3) -0.3003(6) 0.4857(4) 0.0202(19) Uani 1 1 d . . . . .
C254 C 0.5156(3) -0.2607(7) 0.4193(4) 0.024(2) Uani 1 1 d . . . . .
C255 C 0.5436(3) -0.3075(6) 0.3229(4) 0.021(2) Uani 1 1 d . . . . .
C256 C 0.5988(3) -0.3940(6) 0.3669(4) 0.021(2) Uani 1 1 d . . . . .
C257 C 0.6114(3) -0.3920(5) 0.4187(4) 0.0160(13) Uani 1 1 d . . . . .
C258 C 0.5754(3) -0.3564(6) 0.4460(4) 0.0170(18) Uani 1 1 d . . . . .
C259 C 0.5411(3) -0.3359(6) 0.4124(4) 0.0186(19) Uani 1 1 d . . . . .
C260 C 0.5552(3) -0.3596(6) 0.3637(4) 0.022(2) Uani 1 1 d . . . . .
C261 C 0.7430(3) 0.0932(6) 0.2507(3) 0.0175(8) Uani 1 1 d . . . . .
C262 C 0.7345(3) 0.1806(6) 0.2664(4) 0.0175(8) Uani 1 1 d . . . . .
C263 C 0.7078(3) 0.2224(6) 0.2303(3) 0.0175(8) Uani 1 1 d . . . . .
C264 C 0.7022(3) 0.1582(6) 0.1896(3) 0.0175(8) Uani 1 1 d . . . . .
C265 C 0.7248(3) 0.0803(6) 0.2027(4) 0.0175(8) Uani 1 1 d . . . . .
C266 C 0.7760(3) 0.0311(7) 0.2720(5) 0.033(3) Uani 1 1 d . . . . .
H66A H 0.7754 -0.0253 0.2543 0.050 Uiso 1 1 calc R U . . .
H66B H 0.7696 0.0205 0.3065 0.050 Uiso 1 1 calc R U . . .
H66C H 0.8046 0.0578 0.2691 0.050 Uiso 1 1 calc R U . . .
C267 C 0.7515(4) 0.2227(9) 0.3116(4) 0.035(3) Uani 1 1 d . . . . .
H67D H 0.7407 0.2836 0.3141 0.053 Uiso 1 1 calc R U . . .
H67E H 0.7830 0.2236 0.3104 0.053 Uiso 1 1 calc R U . . .
H67F H 0.7421 0.1887 0.3402 0.053 Uiso 1 1 calc R U . . .
C268 C 0.6907(4) 0.3148(6) 0.2298(5) 0.031(2) Uani 1 1 d . . . . .
H68D H 0.6735 0.3238 0.2002 0.047 Uiso 1 1 calc R U . . .
H68E H 0.7147 0.3569 0.2301 0.047 Uiso 1 1 calc R U . . .
H68F H 0.6727 0.3243 0.2586 0.047 Uiso 1 1 calc R U . . .
C269 C 0.6793(4) 0.1777(9) 0.1433(4) 0.035(3) Uani 1 1 d . . . . .
H69D H 0.6666 0.2371 0.1451 0.053 Uiso 1 1 calc R U . . .
H69E H 0.6565 0.1338 0.1384 0.053 Uiso 1 1 calc R U . . .
H69F H 0.6996 0.1750 0.1160 0.053 Uiso 1 1 calc R U . . .
C270 C 0.7302(4) 0.0002(7) 0.1715(4) 0.030(2) Uani 1 1 d . . . . .
H70D H 0.7473 -0.0441 0.1891 0.045 Uiso 1 1 calc R U . . .
H70E H 0.7449 0.0166 0.1412 0.045 Uiso 1 1 calc R U . . .
H70F H 0.7019 -0.0247 0.1638 0.045 Uiso 1 1 calc R U . . .
N301 N 0.4816(3) 1.1374(5) 0.1593(3) 0.0182(16) Uani 1 1 d . . . . .
C301 C 0.5034(3) 1.0590(6) 0.1353(4) 0.023(2) Uani 1 1 d . . . . .
H01A H 0.4893 1.0045 0.1473 0.028 Uiso 1 1 calc R U . . .
H01B H 0.4979 1.0627 0.0998 0.028 Uiso 1 1 calc R U . . .
C302 C 0.5505(4) 1.0480(7) 0.1423(4) 0.029(2) Uani 1 1 d . . . . .
H02A H 0.5574 1.0512 0.1775 0.035 Uiso 1 1 calc R U . . .
H02B H 0.5658 1.0969 0.1256 0.035 Uiso 1 1 calc R U . . .
C303 C 0.5660(4) 0.9591(8) 0.1218(5) 0.038(3) Uani 1 1 d . . . . .
H03A H 0.5525 0.9107 0.1407 0.046 Uiso 1 1 calc R U . . .
H03B H 0.5561 0.9538 0.0875 0.046 Uiso 1 1 calc R U . . .
C304 C 0.6139(4) 0.9469(9) 0.1230(6) 0.045(3) Uani 1 1 d . . . . .
H04A H 0.6212 0.8888 0.1093 0.067 Uiso 1 1 calc R U . . .
H04B H 0.6240 0.9503 0.1568 0.067 Uiso 1 1 calc R U . . .
H04C H 0.6276 0.9937 0.1036 0.067 Uiso 1 1 calc R U . . .
C305 C 0.4815(3) 1.1275(6) 0.2151(3) 0.0190(19) Uani 1 1 d . . . . .
H05A H 0.5116 1.1211 0.2263 0.023 Uiso 1 1 calc R U . . .
H05B H 0.4701 1.1829 0.2295 0.023 Uiso 1 1 calc R U . . .
C306 C 0.4555(3) 1.0497(6) 0.2350(3) 0.021(2) Uani 1 1 d . . . . .
H06A H 0.4280 1.0444 0.2171 0.026 Uiso 1 1 calc R U . . .
H06B H 0.4717 0.9937 0.2308 0.026 Uiso 1 1 calc R U . . .
C307 C 0.4471(3) 1.0668(6) 0.2889(4) 0.0199(19) Uani 1 1 d . . . . .
H07A H 0.4315 1.1237 0.2924 0.024 Uiso 1 1 calc R U . . .
H07B H 0.4749 1.0727 0.3061 0.024 Uiso 1 1 calc R U . . .
C308 C 0.4208(3) 0.9929(7) 0.3132(4) 0.024(2) Uani 1 1 d . . . . .
H08A H 0.4164 1.0073 0.3478 0.037 Uiso 1 1 calc R U . . .
H08B H 0.4363 0.9365 0.3106 0.037 Uiso 1 1 calc R U . . .
H08C H 0.3928 0.9876 0.2969 0.037 Uiso 1 1 calc R U . . .
C309 C 0.5060(3) 1.2242(7) 0.1495(4) 0.0178(19) Uani 1 1 d . . . . .
H09A H 0.4913 1.2728 0.1672 0.021 Uiso 1 1 calc R U . . .
H09B H 0.5352 1.2187 0.1634 0.021 Uiso 1 1 calc R U . . .
C310 C 0.5102(3) 1.2509(6) 0.0958(4) 0.020(2) Uani 1 1 d . . . . .
H10A H 0.4824 1.2736 0.0836 0.024 Uiso 1 1 calc R U . . .
H10B H 0.5184 1.1987 0.0760 0.024 Uiso 1 1 calc R U . . .
C311 C 0.5451(3) 1.3240(6) 0.0915(4) 0.022(2) Uani 1 1 d . . . . .
H11A H 0.5381 1.3734 0.1139 0.027 Uiso 1 1 calc R U . . .
H11B H 0.5733 1.2994 0.1012 0.027 Uiso 1 1 calc R U . . .
C312 C 0.5478(4) 1.3589(7) 0.0396(4) 0.029(2) Uani 1 1 d . . . . .
H12A H 0.5699 1.4049 0.0377 0.044 Uiso 1 1 calc R U . . .
H12B H 0.5200 1.3840 0.0301 0.044 Uiso 1 1 calc R U . . .
H12C H 0.5552 1.3101 0.0174 0.044 Uiso 1 1 calc R U . . .
C313 C 0.4361(3) 1.1414(6) 0.1392(3) 0.0188(19) Uani 1 1 d . . . . .
H13X H 0.4376 1.1589 0.1044 0.023 Uiso 1 1 calc R U . . .
H13Y H 0.4236 1.0811 0.1406 0.023 Uiso 1 1 calc R U . . .
C314 C 0.4061(3) 1.2045(6) 0.1654(4) 0.0202(19) Uani 1 1 d . . . . .
H14A H 0.4191 1.2644 0.1661 0.024 Uiso 1 1 calc R U . . .
H14B H 0.4023 1.1846 0.1996 0.024 Uiso 1 1 calc R U . . .
C315 C 0.3622(3) 1.2089(7) 0.1402(4) 0.022(2) Uani 1 1 d . . . . .
H15A H 0.3440 1.2523 0.1578 0.027 Uiso 1 1 calc R U . . .
H15B H 0.3663 1.2312 0.1065 0.027 Uiso 1 1 calc R U . . .
C316 C 0.3384(4) 1.1204(7) 0.1378(5) 0.030(2) Uani 1 1 d . . . . .
H16A H 0.3108 1.1288 0.1213 0.045 Uiso 1 1 calc R U . . .
H16B H 0.3334 1.0984 0.1710 0.045 Uiso 1 1 calc R U . . .
H16C H 0.3557 1.0774 0.1196 0.045 Uiso 1 1 calc R U . . .
N401 N 0.5378(3) 0.3280(5) 0.3587(3) 0.0232(18) Uani 1 1 d . . . . .
C401 C 0.5054(3) 0.2532(6) 0.3661(4) 0.023(2) Uani 1 1 d . . . . .
H01C H 0.5171 0.1988 0.3509 0.027 Uiso 1 1 calc R U . . .
H01D H 0.4787 0.2688 0.3484 0.027 Uiso 1 1 calc R U . . .
C402 C 0.4937(4) 0.2322(7) 0.4190(4) 0.025(2) Uani 1 1 d . . . . .
H02C H 0.5195 0.2116 0.4368 0.030 Uiso 1 1 calc R U . . .
H02D H 0.4830 0.2866 0.4353 0.030 Uiso 1 1 calc R U . . .
C403 C 0.4595(3) 0.1613(7) 0.4207(4) 0.026(2) Uani 1 1 d . . . . .
H03X H 0.4693 0.1092 0.4017 0.031 Uiso 1 1 calc R U . . .
H03Y H 0.4330 0.1841 0.4051 0.031 Uiso 1 1 calc R U . . .
C404 C 0.4494(4) 0.1325(9) 0.4727(5) 0.036(3) Uani 1 1 d . . . . .
H04X H 0.4272 0.0865 0.4722 0.054 Uiso 1 1 calc R U . . .
H04Y H 0.4391 0.1836 0.4914 0.054 Uiso 1 1 calc R U . . .
H04Z H 0.4754 0.1088 0.4880 0.054 Uiso 1 1 calc R U . . .
C405 C 0.5270(4) 0.4073(6) 0.3891(4) 0.027(2) Uani 1 1 d . . . . .
H05C H 0.5491 0.4534 0.3835 0.032 Uiso 1 1 calc R U . . .
H05D H 0.5284 0.3902 0.4240 0.032 Uiso 1 1 calc R U . . .
C406 C 0.4830(4) 0.4474(7) 0.3790(5) 0.035(3) Uani 1 1 d . . . . .
H06C H 0.4627 0.4000 0.3693 0.042 Uiso 1 1 calc R U . . .
H06D H 0.4851 0.4902 0.3517 0.042 Uiso 1 1 calc R U . . .
C407 C 0.4658(4) 0.4958(8) 0.4258(5) 0.034(3) Uani 1 1 d . . . . .
H07C H 0.4586 0.4514 0.4511 0.041 Uiso 1 1 calc R U . . .
H07D H 0.4883 0.5353 0.4390 0.041 Uiso 1 1 calc R U . . .
C408 C 0.4268(5) 0.5488(10) 0.4138(7) 0.057(4) Uani 1 1 d . . . . .
H08D H 0.4165 0.5788 0.4433 0.086 Uiso 1 1 calc R U . . .
H08E H 0.4043 0.5094 0.4012 0.086 Uiso 1 1 calc R U . . .
H08F H 0.4340 0.5931 0.3889 0.086 Uiso 1 1 calc R U . . .
C409 C 0.5824(3) 0.2895(7) 0.3722(4) 0.024(2) Uani 1 1 d . . . . .
H09X H 0.5788 0.2513 0.4014 0.028 Uiso 1 1 calc R U . . .
H09Y H 0.5919 0.2509 0.3451 0.028 Uiso 1 1 calc R U . . .
C410 C 0.6184(3) 0.3567(7) 0.3829(4) 0.026(2) Uani 1 1 d . . . . .
H10C H 0.6203 0.4005 0.3561 0.032 Uiso 1 1 calc R U . . .
H10D H 0.6122 0.3889 0.4136 0.032 Uiso 1 1 calc R U . . .
C411 C 0.6600(4) 0.3077(8) 0.3874(4) 0.028(2) Uani 1 1 d . . . . .
H11C H 0.6654 0.2737 0.3571 0.034 Uiso 1 1 calc R U . . .
H11D H 0.6581 0.2651 0.4149 0.034 Uiso 1 1 calc R U . . .
C412 C 0.6972(4) 0.3725(9) 0.3964(5) 0.039(3) Uani 1 1 d . . . . .
H12D H 0.7241 0.3393 0.3994 0.058 Uiso 1 1 calc R U . . .
H12E H 0.6919 0.4057 0.4266 0.058 Uiso 1 1 calc R U . . .
H12F H 0.6993 0.4140 0.3689 0.058 Uiso 1 1 calc R U . . .
C413 C 0.5350(3) 0.3489(7) 0.3045(4) 0.023(2) Uani 1 1 d . . . . .
H13A H 0.5363 0.2919 0.2865 0.028 Uiso 1 1 calc R U . . .
H13B H 0.5064 0.3749 0.2982 0.028 Uiso 1 1 calc R U . . .
C414 C 0.5682(4) 0.4102(7) 0.2823(4) 0.030(2) Uani 1 1 d . . . . .
H14C H 0.5973 0.3862 0.2884 0.036 Uiso 1 1 calc R U . . .
H14D H 0.5663 0.4692 0.2980 0.036 Uiso 1 1 calc R U . . .
C415 C 0.5612(4) 0.4200(7) 0.2271(4) 0.029(2) Uani 1 1 d . . . . .
H15C H 0.5655 0.3615 0.2115 0.035 Uiso 1 1 calc R U . . .
H15D H 0.5310 0.4380 0.2213 0.035 Uiso 1 1 calc R U . . .
C416 C 0.5902(4) 0.4858(8) 0.2030(5) 0.032(2) Uani 1 1 d . . . . .
H16D H 0.5840 0.4877 0.1680 0.049 Uiso 1 1 calc R U . . .
H16E H 0.6201 0.4682 0.2081 0.049 Uiso 1 1 calc R U . . .
H16F H 0.5854 0.5446 0.2173 0.049 Uiso 1 1 calc R U . . .
Cl51 Cl 0.83745(10) -0.0417(2) 0.40411(13) 0.0441(7) Uani 1 1 d D . . . .
Cl52 Cl 0.82630(12) -0.1641(2) 0.49729(16) 0.0494(8) Uani 1 1 d D . . . .
C501 C 0.8090(3) -0.0054(6) 0.4545(3) 0.031(2) Uani 1 1 d D . . . .
C502 C 0.8046(3) -0.0586(6) 0.4953(3) 0.028(2) Uani 1 1 d D . . . .
C503 C 0.7805(3) -0.0285(7) 0.5356(4) 0.036(3) Uani 1 1 d D . . . .
H03W H 0.7771 -0.0651 0.5636 0.044 Uiso 1 1 calc R U . . .
C504 C 0.7617(4) 0.0543(7) 0.5342(4) 0.039(3) Uani 1 1 d D . . . .
H04Q H 0.7454 0.0752 0.5612 0.047 Uiso 1 1 calc R U . . .
C505 C 0.7668(4) 0.1066(7) 0.4933(4) 0.037(3) Uani 1 1 d D . . . .
H05X H 0.7539 0.1636 0.4925 0.044 Uiso 1 1 calc R U . . .
C506 C 0.7905(3) 0.0779(6) 0.4527(4) 0.033(2) Uani 1 1 d D . . . .
H06X H 0.7938 0.1147 0.4248 0.039 Uiso 1 1 calc R U . . .
Cl61 Cl 0.60554(15) 0.1355(3) 1.02174(16) 0.0683(13) Uani 1 1 d D . . . .
Cl62 Cl 0.66882(15) 0.2988(3) 1.03162(14) 0.0626(11) Uani 1 1 d D . . . .
C601 C 0.6217(3) 0.1947(7) 0.9709(3) 0.038(3) Uani 1 1 d D . . . .
C602 C 0.6500(3) 0.2650(7) 0.9752(3) 0.033(3) Uani 1 1 d D . . . .
C603 C 0.6647(4) 0.3109(7) 0.9336(3) 0.036(3) Uani 1 1 d D . . . .
H03Q H 0.6847 0.3581 0.9363 0.043 Uiso 1 1 calc R U . . .
C604 C 0.6489(4) 0.2847(8) 0.8888(4) 0.038(3) Uani 1 1 d D . . . .
H04W H 0.6577 0.3161 0.8604 0.046 Uiso 1 1 calc R U . . .
C605 C 0.6208(4) 0.2147(7) 0.8836(4) 0.036(3) Uani 1 1 d D . . . .
H05Y H 0.6113 0.1970 0.8522 0.043 Uiso 1 1 calc R U . . .
C606 C 0.6064(4) 0.1701(8) 0.9255(4) 0.041(3) Uani 1 1 d D . . . .
H06Y H 0.5863 0.1231 0.9226 0.049 Uiso 1 1 calc R U . . .
Cl71 Cl 0.7735(2) 0.5662(6) 0.4969(3) 0.074(2) Uani 0.625 1 d D . P A 1
Cl72 Cl 0.7474(2) 0.7017(7) 0.5794(3) 0.087(3) Uani 0.625 1 d D . P A 1
C701 C 0.8105(5) 0.6051(19) 0.5388(8) 0.098(4) Uiso 0.625 1 d D U P A 1
C702 C 0.7990(4) 0.6598(18) 0.5771(8) 0.098(4) Uiso 0.625 1 d D U P A 1
C703 C 0.8308(6) 0.692(2) 0.6093(10) 0.098(4) Uiso 0.625 1 d D U P A 1
H03Z H 0.8227 0.7289 0.6357 0.117 Uiso 0.625 1 calc R U P A 1
C704 C 0.8735(7) 0.670(2) 0.6030(11) 0.098(4) Uiso 0.625 1 d D U P A 1
H04T H 0.8956 0.6992 0.6206 0.117 Uiso 0.625 1 calc R U P A 1
C705 C 0.8825(8) 0.6034(19) 0.5699(10) 0.098(4) Uiso 0.625 1 d D U P A 1
H05Z H 0.9095 0.5742 0.5714 0.117 Uiso 0.625 1 calc R U P A 1
C706 C 0.8527(6) 0.578(2) 0.5342(10) 0.098(4) Uiso 0.625 1 d D U P A 1
H06Z H 0.8614 0.5428 0.5072 0.117 Uiso 0.625 1 calc R U P A 1
C801 C 0.8058(8) 0.558(3) 0.512(2) 0.098(4) Uiso 0.375 1 d D U P B -2
H10E H 0.7893 0.5031 0.5088 0.147 Uiso 0.375 1 calc R U P B -2
H10F H 0.7930 0.6046 0.4922 0.147 Uiso 0.375 1 calc R U P B -2
H10G H 0.8055 0.5765 0.5468 0.147 Uiso 0.375 1 calc R U P B -2
C802 C 0.8525(8) 0.542(2) 0.4961(13) 0.098(4) Uiso 0.375 1 d D U P B -2
H10H H 0.8650 0.4924 0.5151 0.117 Uiso 0.375 1 calc R U P B -2
H10I H 0.8531 0.5257 0.4611 0.117 Uiso 0.375 1 calc R U P B -2
C803 C 0.8789(9) 0.627(2) 0.5045(6) 0.098(4) Uiso 0.375 1 d D U P B -2
H10J H 0.9025 0.6303 0.4802 0.117 Uiso 0.375 1 calc R U P B -2
H10K H 0.8604 0.6796 0.5003 0.117 Uiso 0.375 1 calc R U P B -2
C804 C 0.8978(7) 0.626(3) 0.5565(7) 0.098(4) Uiso 0.375 1 d D U P B -2
H10L H 0.9173 0.6768 0.5610 0.117 Uiso 0.375 1 calc R U P B -2
H10M H 0.9145 0.5706 0.5615 0.117 Uiso 0.375 1 calc R U P B -2
C805 C 0.8609(10) 0.630(3) 0.5939(8) 0.098(4) Uiso 0.375 1 d D U P B -2
H10N H 0.8537 0.5699 0.6055 0.117 Uiso 0.375 1 calc R U P B -2
H10O H 0.8350 0.6558 0.5783 0.117 Uiso 0.375 1 calc R U P B -2
C806 C 0.8747(17) 0.689(3) 0.6373(10) 0.098(4) Uiso 0.375 1 d D U P B -2
H10P H 0.8512 0.6922 0.6610 0.147 Uiso 0.375 1 calc R U P B -2
H10Q H 0.8817 0.7483 0.6255 0.147 Uiso 0.375 1 calc R U P B -2
H10R H 0.9000 0.6625 0.6530 0.147 Uiso 0.375 1 calc R U P B -2

loop_
_atom_site_aniso_label
_atom_site_aniso_U_11
_atom_site_aniso_U_22
_atom_site_aniso_U_33
_atom_site_aniso_U_23
_atom_site_aniso_U_13
_atom_site_aniso_U_12
Ir1 0.01696(17) 0.01106(15) 0.01639(18) 0.00457(14) 0.00292(13) -0.00119(11)
I01 0.0261(3) 0.0255(3) 0.0348(4) 0.0041(3) -0.0007(3) 0.0023(3)
C101 0.022(5) 0.008(4) 0.012(4) 0.006(3) 0.002(3) -0.002(3)
C102 0.016(5) 0.013(4) 0.025(5) 0.008(4) -0.003(4) -0.009(3)
C103 0.025(5) 0.009(4) 0.022(5) 0.004(4) -0.004(4) -0.009(4)
C104 0.037(6) 0.005(4) 0.016(5) -0.004(3) 0.001(4) -0.005(4)
C105 0.025(5) 0.004(4) 0.010(4) 0.001(3) 0.002(3) 0.001(3)
C106 0.027(5) 0.010(4) 0.011(4) 0.001(3) 0.002(3) -0.003(3)
C107 0.013(4) 0.020(5) 0.022(5) 0.005(4) 0.002(3) -0.004(3)
C108 0.023(5) 0.021(5) 0.018(5) 0.000(4) -0.004(4) -0.009(4)
C109 0.035(6) 0.009(4) 0.018(5) -0.005(4) 0.005(4) 0.005(4)
C110 0.025(5) 0.005(4) 0.017(4) 0.006(3) 0.002(4) 0.005(3)
C111 0.029(4) 0.018(3) 0.014(3) 0.005(3) 0.015(3) 0.000(3)
C112 0.024(5) 0.014(4) 0.019(5) 0.007(4) 0.011(4) 0.001(4)
C113 0.008(4) 0.023(5) 0.029(5) 0.006(4) -0.004(4) -0.004(3)
C114 0.017(5) 0.025(5) 0.026(5) 0.008(4) -0.009(4) -0.005(4)
C115 0.049(7) 0.016(4) 0.011(4) -0.001(3) -0.009(4) -0.007(4)
C116 0.043(6) 0.014(4) 0.013(4) -0.006(4) 0.004(4) -0.001(4)
C117 0.034(6) 0.010(4) 0.022(5) -0.002(4) 0.009(4) 0.008(4)
C118 0.016(5) 0.015(4) 0.026(5) 0.003(4) 0.005(4) 0.009(4)
C119 0.020(5) 0.013(4) 0.020(5) 0.007(4) -0.010(4) -0.001(4)
C120 0.028(3) 0.017(3) 0.009(3) 0.007(2) -0.002(2) -0.005(3)
C121 0.038(4) 0.019(3) 0.004(3) 0.001(2) -0.003(3) 0.000(3)
C122 0.034(5) 0.023(4) 0.005(4) 0.001(4) 0.003(4) 0.002(4)
C123 0.015(5) 0.018(4) 0.027(5) 0.004(4) 0.014(4) 0.009(4)
C124 0.007(4) 0.024(5) 0.030(5) 0.006(4) 0.002(4) 0.004(3)
C125 0.023(5) 0.025(5) 0.021(5) 0.004(4) -0.009(4) -0.002(4)
C126 0.038(4) 0.022(3) 0.007(3) 0.005(3) -0.004(3) -0.004(3)
C127 0.036(4) 0.014(3) 0.018(3) -0.004(3) 0.011(3) 0.002(3)
C128 0.028(4) 0.015(3) 0.023(4) -0.003(3) 0.017(3) 0.008(3)
C129 0.013(4) 0.022(5) 0.029(5) 0.006(4) 0.005(4) 0.003(4)
C130 0.007(4) 0.019(4) 0.032(5) 0.010(4) -0.003(4) -0.001(3)
C131 0.021(5) 0.026(5) 0.016(4) 0.005(4) -0.010(4) -0.009(4)
C132 0.038(4) 0.022(3) 0.007(3) 0.005(3) -0.004(3) -0.004(3)
C133 0.036(4) 0.014(3) 0.018(3) -0.004(3) 0.011(3) 0.002(3)
C134 0.028(4) 0.015(3) 0.023(4) -0.003(3) 0.017(3) 0.008(3)
C135 0.014(5) 0.018(4) 0.037(6) 0.010(4) -0.001(4) 0.008(4)
C136 0.016(5) 0.022(5) 0.023(5) 0.010(4) -0.005(4) 0.002(4)
C137 0.038(4) 0.019(3) 0.004(3) 0.001(2) -0.003(3) 0.000(3)
C138 0.041(6) 0.028(5) 0.006(4) -0.001(4) 0.008(4) -0.001(4)
C139 0.022(5) 0.020(5) 0.029(5) 0.005(4) 0.018(4) 0.003(4)
C140 0.019(5) 0.026(5) 0.032(6) 0.006(4) 0.010(4) 0.005(4)
C141 0.014(5) 0.021(5) 0.032(5) 0.007(4) 0.002(4) -0.009(4)
C142 0.015(5) 0.020(5) 0.029(5) 0.005(4) -0.010(4) -0.011(4)
C143 0.037(6) 0.016(4) 0.023(5) -0.005(4) -0.005(4) -0.012(4)
C144 0.036(6) 0.015(4) 0.018(5) -0.007(4) 0.008(4) -0.007(4)
C145 0.033(6) 0.008(4) 0.030(6) -0.003(4) 0.012(4) 0.009(4)
C146 0.029(6) 0.014(4) 0.024(5) 0.005(4) 0.007(4) 0.010(4)
C147 0.026(5) 0.014(4) 0.018(5) 0.008(4) -0.006(4) 0.002(4)
C148 0.028(3) 0.017(3) 0.009(3) 0.007(2) -0.002(2) -0.005(3)
C149 0.029(4) 0.018(3) 0.014(3) 0.005(3) 0.015(3) 0.000(3)
C150 0.021(5) 0.021(5) 0.023(5) 0.006(4) 0.013(4) 0.001(4)
C151 0.022(5) 0.020(5) 0.028(5) 0.010(4) 0.008(4) -0.008(4)
C152 0.041(6) 0.017(5) 0.016(5) -0.004(4) -0.003(4) -0.017(4)
C153 0.035(6) 0.006(4) 0.021(5) -0.003(3) 0.003(4) 0.001(4)
C154 0.034(6) 0.009(4) 0.023(5) 0.008(4) 0.003(4) 0.007(4)
C155 0.033(6) 0.017(4) 0.014(4) 0.008(4) 0.011(4) 0.004(4)
C156 0.027(5) 0.016(4) 0.022(5) 0.005(4) 0.004(4) -0.012(4)
C157 0.031(6) 0.010(4) 0.031(5) 0.000(4) -0.002(4) -0.011(4)
C158 0.035(6) 0.006(4) 0.023(5) 0.000(3) 0.005(4) -0.002(4)
C159 0.029(5) 0.004(4) 0.024(5) 0.006(3) 0.005(4) 0.001(3)
C160 0.020(5) 0.013(4) 0.026(5) 0.011(4) 0.005(4) -0.006(4)
C161 0.023(2) 0.017(2) 0.029(2) 0.0071(18) 0.0113(19) -0.0042(16)
C162 0.023(2) 0.017(2) 0.029(2) 0.0071(18) 0.0113(19) -0.0042(16)
C163 0.023(2) 0.017(2) 0.029(2) 0.0071(18) 0.0113(19) -0.0042(16)
C164 0.023(2) 0.017(2) 0.029(2) 0.0071(18) 0.0113(19) -0.0042(16)
C165 0.023(2) 0.017(2) 0.029(2) 0.0071(18) 0.0113(19) -0.0042(16)
C166 0.015(4) 0.039(6) 0.054(7) 0.019(6) 0.002(5) 0.003(4)
C167 0.037(7) 0.027(6) 0.050(7) -0.009(5) 0.019(6) 0.000(5)
C168 0.044(7) 0.038(7) 0.022(6) 0.013(5) 0.005(5) -0.012(5)
C169 0.025(5) 0.016(5) 0.044(7) 0.006(4) 0.011(5) -0.002(4)
C170 0.027(6) 0.064(8) 0.019(5) -0.002(5) 0.005(4) -0.011(5)
Ir2 0.01310(15) 0.00992(14) 0.01226(16) 0.00329(14) 0.00166(12) -0.00097(10)
I02 0.0265(3) 0.0294(3) 0.0360(4) 0.0029(3) 0.0032(3) 0.0040(3)
C201 0.012(4) 0.012(4) 0.016(4) 0.001(3) -0.001(3) 0.001(3)
C202 0.019(5) 0.013(4) 0.015(4) 0.001(3) -0.002(3) -0.007(3)
C203 0.021(5) 0.013(4) 0.015(5) -0.003(4) -0.005(3) -0.009(3)
C204 0.030(5) 0.005(4) 0.014(4) -0.001(3) 0.000(4) -0.007(3)
C205 0.019(3) 0.006(3) 0.023(3) 0.006(2) 0.005(3) -0.002(2)
C206 0.015(4) 0.015(4) 0.008(4) 0.001(3) -0.001(3) 0.005(3)
C207 0.009(4) 0.015(4) 0.019(4) 0.009(3) -0.002(3) -0.007(3)
C208 0.028(5) 0.017(4) 0.013(4) 0.002(3) -0.010(4) -0.011(4)
C209 0.032(5) 0.011(4) 0.014(4) -0.005(3) 0.006(4) 0.001(4)
C210 0.014(4) 0.012(4) 0.016(4) 0.004(3) 0.003(3) 0.004(3)
C211 0.018(4) 0.012(4) 0.015(5) -0.003(3) 0.009(3) 0.003(3)
C212 0.010(3) 0.022(3) 0.020(3) 0.008(3) 0.010(2) 0.003(2)
C213 0.008(4) 0.023(5) 0.026(5) 0.010(4) -0.005(4) -0.003(3)
C214 0.013(5) 0.026(5) 0.023(5) 0.009(4) -0.010(4) -0.007(4)
C215 0.028(4) 0.019(3) 0.013(3) -0.007(3) -0.004(3) -0.011(3)
C216 0.046(4) 0.010(3) 0.011(3) -0.006(2) 0.004(3) -0.006(3)
C217 0.025(5) 0.013(4) 0.023(5) 0.000(4) 0.011(4) 0.007(4)
C218 0.016(3) 0.012(3) 0.030(4) 0.003(3) 0.005(3) 0.010(2)
C219 0.014(4) 0.014(4) 0.014(4) 0.007(3) -0.009(3) 0.001(3)
C220 0.023(3) 0.014(3) 0.009(3) 0.007(2) -0.003(2) -0.001(2)
C221 0.013(4) 0.020(5) 0.021(5) 0.003(4) 0.009(3) 0.004(3)
C222 0.010(4) 0.022(5) 0.027(5) 0.008(4) 0.000(4) 0.007(4)
C223 0.020(5) 0.029(5) 0.013(4) 0.008(4) -0.012(3) -0.008(4)
C224 0.034(6) 0.028(5) 0.010(5) 0.002(4) -0.008(4) -0.009(4)
C225 0.036(6) 0.025(5) 0.012(4) -0.007(4) 0.012(4) 0.001(4)
C226 0.029(5) 0.021(5) 0.018(5) 0.000(4) 0.017(4) 0.009(4)
C227 0.009(3) 0.019(3) 0.032(4) 0.011(3) 0.001(3) 0.007(2)
C228 0.012(4) 0.022(5) 0.022(5) 0.005(4) -0.003(3) 0.003(4)
C229 0.025(4) 0.018(4) 0.004(4) 0.000(3) -0.005(3) 0.000(3)
C230 0.020(4) 0.021(4) 0.008(4) 0.003(4) 0.007(3) 0.000(3)
C231 0.009(3) 0.019(3) 0.032(4) 0.011(3) 0.001(3) 0.007(2)
C232 0.015(5) 0.027(5) 0.021(5) 0.016(4) -0.005(4) 0.000(4)
C233 0.033(5) 0.023(5) 0.008(4) 0.002(4) -0.002(4) -0.008(4)
C234 0.037(6) 0.021(5) 0.008(4) 0.003(4) 0.008(4) -0.002(4)
C235 0.021(5) 0.024(5) 0.026(5) 0.005(4) 0.015(4) 0.002(4)
C236 0.009(4) 0.025(5) 0.028(5) 0.006(4) 0.006(4) 0.000(3)
C237 0.011(4) 0.021(5) 0.024(5) 0.002(4) -0.007(4) -0.005(3)
C238 0.028(5) 0.021(4) 0.014(4) 0.005(4) 0.011(4) -0.009(4)
C239 0.030(5) 0.010(4) 0.016(5) -0.005(3) 0.007(4) -0.003(3)
C240 0.023(5) 0.010(4) 0.015(4) 0.001(3) 0.005(4) 0.002(3)
C241 0.031(5) 0.010(4) 0.019(5) 0.001(4) 0.012(4) 0.007(4)
C242 0.016(3) 0.012(3) 0.030(4) 0.003(3) 0.005(3) 0.010(2)
C243 0.023(5) 0.017(4) 0.022(5) 0.009(4) -0.009(4) 0.001(4)
C244 0.023(3) 0.014(3) 0.009(3) 0.007(2) -0.003(2) -0.001(2)
C245 0.023(5) 0.025(5) 0.017(5) 0.007(4) 0.010(4) -0.003(4)
C246 0.010(3) 0.022(3) 0.020(3) 0.008(3) 0.010(2) 0.003(2)
C247 0.006(4) 0.026(5) 0.034(6) 0.011(4) 0.002(4) -0.005(4)
C248 0.012(4) 0.027(5) 0.027(5) 0.004(4) -0.005(4) -0.009(4)
C249 0.028(4) 0.019(3) 0.013(3) -0.007(3) -0.004(3) -0.011(3)
C250 0.046(4) 0.010(3) 0.011(3) -0.006(2) 0.004(3) -0.006(3)
C251 0.035(6) 0.004(4) 0.018(5) -0.004(3) 0.003(4) 0.004(4)
C252 0.027(5) 0.010(4) 0.026(5) 0.008(4) 0.001(4) 0.003(4)
C253 0.028(5) 0.015(4) 0.018(5) 0.009(4) 0.009(4) 0.001(4)
C254 0.018(5) 0.024(5) 0.029(5) 0.007(4) 0.008(4) -0.010(4)
C255 0.025(5) 0.015(4) 0.024(5) 0.002(4) -0.004(4) -0.012(4)
C256 0.030(6) 0.007(4) 0.025(5) -0.001(3) 0.003(4) -0.004(3)
C257 0.019(3) 0.006(3) 0.023(3) 0.006(2) 0.005(3) -0.002(2)
C258 0.017(5) 0.012(4) 0.021(5) 0.007(3) 0.005(4) -0.005(3)
C259 0.014(4) 0.015(4) 0.026(5) 0.008(4) 0.004(4) -0.008(3)
C260 0.026(5) 0.010(4) 0.028(5) 0.001(4) -0.002(4) -0.009(4)
C261 0.0150(19) 0.020(2) 0.017(2) 0.0043(17) 0.0073(16) -0.0043(15)
C262 0.0150(19) 0.020(2) 0.017(2) 0.0043(17) 0.0073(16) -0.0043(15)
C263 0.0150(19) 0.020(2) 0.017(2) 0.0043(17) 0.0073(16) -0.0043(15)
C264 0.0150(19) 0.020(2) 0.017(2) 0.0043(17) 0.0073(16) -0.0043(15)
C265 0.0150(19) 0.020(2) 0.017(2) 0.0043(17) 0.0073(16) -0.0043(15)
C266 0.024(5) 0.034(5) 0.042(7) 0.021(5) -0.001(5) 0.002(4)
C267 0.025(6) 0.060(8) 0.021(5) -0.005(5) 0.004(4) -0.021(5)
C268 0.032(6) 0.014(4) 0.048(7) 0.005(5) 0.009(5) 0.000(4)
C269 0.036(7) 0.051(8) 0.019(6) 0.011(5) 0.004(5) -0.007(5)
C270 0.028(6) 0.024(5) 0.038(6) -0.005(5) 0.015(5) -0.001(4)
N301 0.025(4) 0.015(4) 0.015(4) -0.004(3) 0.001(3) -0.003(3)
C301 0.033(6) 0.014(5) 0.022(5) -0.005(4) 0.006(4) -0.003(4)
C302 0.040(6) 0.018(5) 0.029(5) -0.007(4) 0.002(5) -0.006(5)
C303 0.031(6) 0.027(6) 0.056(8) -0.008(5) 0.005(6) -0.001(5)
C304 0.036(7) 0.036(7) 0.061(9) -0.007(6) 0.007(6) 0.005(5)
C305 0.026(5) 0.019(4) 0.012(4) -0.005(3) 0.000(4) -0.009(4)
C306 0.032(5) 0.014(4) 0.018(5) 0.000(4) 0.002(4) -0.003(4)
C307 0.022(5) 0.023(5) 0.015(4) 0.002(4) -0.001(4) 0.002(4)
C308 0.030(5) 0.030(5) 0.013(5) 0.002(4) -0.002(4) -0.003(4)
C309 0.019(5) 0.016(4) 0.019(5) -0.003(4) 0.001(4) -0.007(4)
C310 0.026(6) 0.016(5) 0.018(5) -0.001(3) -0.003(4) 0.002(4)
C311 0.020(5) 0.018(5) 0.030(5) 0.005(4) 0.006(4) 0.001(4)
C312 0.035(6) 0.023(5) 0.030(6) 0.008(4) 0.010(5) 0.000(4)
C313 0.022(5) 0.018(4) 0.016(4) -0.001(3) -0.004(4) -0.005(4)
C314 0.029(5) 0.014(4) 0.018(4) -0.003(4) -0.004(4) -0.003(4)
C315 0.026(5) 0.020(5) 0.021(5) 0.004(4) 0.001(4) 0.001(4)
C316 0.036(6) 0.021(5) 0.033(6) 0.000(4) 0.003(5) 0.000(4)
N401 0.026(4) 0.020(4) 0.023(4) -0.004(3) -0.003(3) -0.006(3)
C401 0.024(5) 0.021(5) 0.024(5) -0.008(4) -0.001(4) -0.009(4)
C402 0.032(6) 0.025(5) 0.017(5) -0.006(4) 0.000(4) -0.003(4)
C403 0.020(5) 0.027(5) 0.029(5) -0.006(4) -0.004(4) 0.001(4)
C404 0.030(6) 0.044(7) 0.035(6) 0.000(5) 0.001(5) -0.005(5)
C405 0.037(6) 0.016(5) 0.027(5) -0.004(4) 0.002(5) -0.004(4)
C406 0.051(8) 0.015(5) 0.038(6) -0.003(5) -0.003(5) -0.002(5)
C407 0.036(6) 0.023(5) 0.044(7) -0.006(5) 0.008(5) -0.002(5)
C408 0.042(8) 0.043(8) 0.087(12) -0.031(8) -0.003(8) 0.009(6)
C409 0.023(5) 0.022(5) 0.027(5) 0.002(4) -0.004(4) -0.002(4)
C410 0.033(6) 0.026(5) 0.021(5) 0.005(4) -0.004(4) -0.010(4)
C411 0.027(6) 0.033(6) 0.026(5) -0.001(4) 0.009(4) -0.002(4)
C412 0.029(6) 0.055(7) 0.032(6) -0.010(6) 0.010(5) -0.013(6)
C413 0.027(5) 0.024(5) 0.019(5) -0.003(4) -0.002(4) -0.003(4)
C414 0.049(7) 0.022(5) 0.020(5) -0.005(4) -0.007(5) -0.009(5)
C415 0.044(7) 0.027(5) 0.017(5) -0.002(4) -0.014(4) 0.003(5)
C416 0.033(6) 0.035(6) 0.029(6) 0.003(5) -0.002(5) 0.001(5)
Cl51 0.0371(16) 0.0568(19) 0.0382(16) -0.0131(14) 0.0131(13) -0.0054(14)
Cl52 0.055(2) 0.0400(17) 0.054(2) -0.0049(15) -0.0014(15) 0.0086(15)
C501 0.017(5) 0.040(6) 0.035(6) -0.016(5) -0.002(4) -0.008(4)
C502 0.017(5) 0.035(6) 0.032(6) -0.011(5) -0.005(4) -0.002(4)
C503 0.029(6) 0.053(7) 0.027(6) -0.008(5) -0.002(5) -0.002(5)
C504 0.029(6) 0.057(8) 0.033(6) -0.022(6) 0.000(5) -0.001(5)
C505 0.029(6) 0.038(7) 0.042(7) -0.014(5) -0.003(5) -0.004(5)
C506 0.021(5) 0.038(6) 0.038(6) -0.004(5) 0.007(5) -0.007(5)
Cl61 0.084(3) 0.061(2) 0.059(2) 0.0313(19) 0.041(2) 0.029(2)
Cl62 0.090(3) 0.073(3) 0.0247(15) -0.0062(16) -0.0137(16) 0.029(2)
C601 0.039(7) 0.045(7) 0.028(6) 0.014(5) 0.010(5) 0.017(6)
C602 0.037(6) 0.042(6) 0.021(5) 0.005(5) -0.001(5) 0.020(5)
C603 0.042(7) 0.037(6) 0.029(6) 0.002(5) -0.001(5) 0.006(5)
C604 0.046(7) 0.047(7) 0.021(5) 0.003(5) 0.001(5) 0.009(6)
C605 0.035(6) 0.047(7) 0.025(5) -0.001(5) -0.003(5) 0.010(5)
C606 0.031(6) 0.037(7) 0.055(8) 0.001(6) -0.003(6) 0.010(5)
Cl71 0.066(4) 0.091(5) 0.066(4) 0.017(4) 0.003(3) 0.009(4)
Cl72 0.060(4) 0.152(8) 0.050(4) 0.014(4) 0.004(3) -0.006(5)

loop_
_atom_type_symbol
_atom_type_description
_atom_type_scat_dispersion_real
_atom_type_scat_dispersion_imag
_atom_type_scat_source
C C 0.0033 0.0016 'International Tables Vol C Tables 4.2.6.8 and 6.1.1.4'
H H 0.0000 0.0000 'International Tables Vol C Tables 4.2.6.8 and 6.1.1.4'
I I -0.4742 1.8119 'International Tables Vol C Tables 4.2.6.8 and 6.1.1.4'
Ir Ir -1.4442 7.9887 'International Tables Vol C Tables 4.2.6.8 and 6.1.1.4'
N N 0.0061 0.0033 'International Tables Vol C Tables 4.2.6.8 and 6.1.1.4'
Cl Cl 0.1484 0.1585 'International Tables Vol C Tables 4.2.6.8 and 6.1.1.4'

loop_
_geom_angle_atom_site_label_1
_geom_angle_atom_site_label_2
_geom_angle_atom_site_label_3
_geom_angle
C101 Ir1 C106 42.0(3)
C101 Ir1 C162 136.6(4)
C106 Ir1 C162 111.3(3)
C101 Ir1 C161 108.6(4)
C106 Ir1 C161 110.0(3)
C162 Ir1 C161 38.5(4)
C101 Ir1 C165 108.5(4)
C106 Ir1 C165 136.2(4)
C162 Ir1 C165 64.8(4)
C161 Ir1 C165 38.2(3)
C101 Ir1 C163 172.3(4)
C106 Ir1 C163 139.5(4)
C162 Ir1 C163 37.6(4)
C161 Ir1 C163 63.7(4)
C165 Ir1 C163 65.2(4)
C101 Ir1 C164 138.6(4)
C106 Ir1 C164 173.9(4)
C162 Ir1 C164 63.9(4)
C161 Ir1 C164 63.9(3)
C165 Ir1 C164 39.1(4)
C163 Ir1 C164 38.7(4)
C101 Ir1 I01 94.8(3)
C106 Ir1 I01 93.4(3)
C162 Ir1 I01 124.7(3)
C161 Ir1 I01 154.9(2)
C165 Ir1 I01 125.8(2)
C163 Ir1 I01 92.6(3)
C164 Ir1 I01 92.6(3)
C105 C101 C102 104.8(7)
C105 C101 C106 116.1(8)
C102 C101 C106 116.5(8)
C105 C101 Ir1 125.1(6)
C102 C101 Ir1 121.6(6)
C106 C101 Ir1 69.1(5)
C107 C102 C103 118.9(9)
C107 C102 C101 123.6(9)
C103 C102 C101 108.5(8)
C108 C103 C104 119.3(9)
C108 C103 C102 121.4(9)
C104 C103 C102 109.1(9)
C109 C104 C103 121.3(9)
C109 C104 C105 121.1(9)
C103 C104 C105 106.9(8)
C110 C105 C101 125.0(8)
C110 C105 C104 117.6(8)
C101 C105 C104 109.4(8)
C111 C106 C120 103.2(7)
C111 C106 C101 116.2(8)
C120 C106 C101 116.4(8)
C111 C106 Ir1 123.0(6)
C120 C106 Ir1 126.0(6)
C101 C106 Ir1 68.9(4)
C102 C107 C113 121.5(9)
C102 C107 C112 119.7(9)
C113 C107 C112 107.2(8)
C103 C108 C115 119.8(9)
C103 C108 C114 118.6(9)
C115 C108 C114 108.6(9)
C104 C109 C117 120.2(9)
C104 C109 C116 119.5(9)
C117 C109 C116 108.4(9)
C105 C110 C118 121.9(9)
C105 C110 C119 118.8(8)
C118 C110 C119 107.4(8)
C112 C111 C122 118.1(8)
C112 C111 C106 123.7(9)
C122 C111 C106 110.2(9)
C111 C112 C123 121.1(9)
C111 C112 C107 119.5(9)
C123 C112 C107 106.9(8)
C114 C113 C124 120.0(9)
C114 C113 C107 120.1(9)
C124 C113 C107 109.0(9)
C113 C114 C125 119.9(9)
C113 C114 C108 119.5(9)
C125 C114 C108 106.8(9)
C116 C115 C108 120.6(9)
C116 C115 C126 120.0(10)
C108 C115 C126 107.6(10)
C115 C116 C127 119.7(9)
C115 C116 C109 119.4(9)
C127 C116 C109 107.6(9)
C118 C117 C109 119.1(9)
C118 C117 C128 119.1(9)
C109 C117 C128 108.2(9)
C117 C118 C110 120.1(9)
C117 C118 C129 119.9(9)
C110 C118 C129 108.4(8)
C120 C119 C130 120.7(8)
C120 C119 C110 119.8(8)
C130 C119 C110 107.4(8)
C119 C120 C121 118.0(8)
C119 C120 C106 123.2(8)
C121 C120 C106 110.3(8)
C132 C121 C120 121.8(9)
C132 C121 C122 119.9(8)
C120 C121 C122 107.8(8)
C133 C122 C121 120.4(9)
C133 C122 C111 121.8(9)
C121 C122 C111 107.3(8)
C134 C123 C112 120.3(9)
C134 C123 C124 120.6(9)
C112 C123 C124 108.4(9)
C135 C124 C113 120.5(10)
C135 C124 C123 119.8(9)
C113 C124 C123 108.5(8)
C136 C125 C126 119.9(9)
C136 C125 C114 119.1(10)
C126 C125 C114 108.9(9)
C137 C126 C125 120.9(9)
C137 C126 C115 119.8(10)
C125 C126 C115 108.1(9)
C138 C127 C116 120.9(10)
C138 C127 C128 119.9(9)
C116 C127 C128 107.8(9)
C139 C128 C127 120.1(9)
C139 C128 C117 120.4(10)
C127 C128 C117 107.8(9)
C140 C129 C130 121.2(9)
C140 C129 C118 120.2(10)
C130 C129 C118 108.6(8)
C131 C130 C129 120.3(9)
C131 C130 C119 120.4(9)
C129 C130 C119 108.2(9)
C130 C131 C132 118.3(9)
C130 C131 C142 119.2(9)
C132 C131 C142 108.6(9)
C121 C132 C131 120.8(9)
C121 C132 C143 120.5(10)
C131 C132 C143 106.7(8)
C122 C133 C134 118.8(9)
C122 C133 C144 119.8(9)
C134 C133 C144 109.0(9)
C123 C134 C133 119.8(9)
C123 C134 C145 119.8(10)
C133 C134 C145 107.3(9)
C124 C135 C136 120.0(9)
C124 C135 C146 119.9(10)
C136 C135 C146 108.1(9)
C125 C136 C135 120.3(9)
C125 C136 C147 118.3(9)
C135 C136 C147 109.2(9)
C126 C137 C138 120.6(9)
C126 C137 C148 119.9(9)
C138 C137 C148 107.3(9)
C127 C138 C149 120.0(10)
C127 C138 C137 119.0(9)
C149 C138 C137 109.0(9)
C128 C139 C140 120.2(9)
C128 C139 C150 118.8(10)
C140 C139 C150 108.2(9)
C129 C140 C139 120.2(10)
C129 C140 C141 119.0(10)
C139 C140 C141 108.7(9)
C142 C141 C151 120.7(9)
C142 C141 C140 119.7(9)
C151 C141 C140 106.8(9)
C141 C142 C152 119.2(9)
C141 C142 C131 120.6(9)
C152 C142 C131 108.7(9)
C144 C143 C152 119.8(10)
C144 C143 C132 119.6(9)
C152 C143 C132 108.9(9)
C143 C144 C133 119.8(9)
C143 C144 C153 119.5(9)
C133 C144 C153 107.3(9)
C146 C145 C153 119.3(10)
C146 C145 C134 120.4(10)
C153 C145 C134 109.1(10)
C145 C146 C154 119.4(10)
C145 C146 C135 119.5(9)
C154 C146 C135 108.0(9)
C148 C147 C154 119.2(9)
C148 C147 C136 121.8(9)
C154 C147 C136 106.7(9)
C147 C148 C155 121.0(9)
C147 C148 C137 119.3(9)
C155 C148 C137 107.8(9)
C150 C149 C138 121.2(9)
C150 C149 C155 118.9(9)
C138 C149 C155 108.5(9)
C149 C150 C151 121.3(9)
C149 C150 C139 120.1(9)
C151 C150 C139 106.5(9)
C156 C151 C141 119.2(10)
C156 C151 C150 119.0(9)
C141 C151 C150 109.8(9)
C157 C152 C142 121.3(10)
C157 C152 C143 119.7(11)
C142 C152 C143 106.9(9)
C158 C153 C145 121.4(10)
C158 C153 C144 119.9(10)
C145 C153 C144 107.3(9)
C159 C154 C146 120.9(9)
C159 C154 C147 119.8(9)
C146 C154 C147 108.0(9)
C160 C155 C149 121.3(9)
C160 C155 C148 119.4(9)
C149 C155 C148 107.5(9)
C151 C156 C160 119.8(9)
C151 C156 C157 120.1(9)
C160 C156 C157 108.4(9)
C152 C157 C158 120.9(10)
C152 C157 C156 119.5(10)
C158 C157 C156 108.0(9)
C153 C158 C157 120.2(9)
C153 C158 C159 119.5(10)
C157 C158 C159 108.2(9)
C154 C159 C160 120.4(9)
C154 C159 C158 119.5(9)
C160 C159 C158 107.8(9)
C155 C160 C159 120.2(9)
C155 C160 C156 119.7(9)
C159 C160 C156 107.6(9)
C165 C161 C162 109.3(9)
C165 C161 C166 124.6(10)
C162 C161 C166 125.9(10)
C165 C161 Ir1 71.0(5)
C162 C161 Ir1 70.6(6)
C166 C161 Ir1 128.9(7)
C163 C162 C161 108.6(9)
C163 C162 C167 126.3(11)
C161 C162 C167 125.0(10)
C163 C162 Ir1 71.7(6)
C161 C162 Ir1 70.9(6)
C167 C162 Ir1 126.2(7)
C162 C163 C164 108.1(10)
C162 C163 C168 127.2(10)
C164 C163 C168 124.6(9)
C162 C163 Ir1 70.8(6)
C164 C163 Ir1 70.7(5)
C168 C163 Ir1 128.1(7)
C163 C164 C165 107.9(8)
C163 C164 C169 124.4(10)
C165 C164 C169 127.6(10)
C163 C164 Ir1 70.6(5)
C165 C164 Ir1 70.3(5)
C169 C164 Ir1 127.2(7)
C170 C165 C161 127.5(10)
C170 C165 C164 125.9(9)
C161 C165 C164 106.1(9)
C170 C165 Ir1 128.9(7)
C161 C165 Ir1 70.7(5)
C164 C165 Ir1 70.6(5)
C161 C166 H66X 109.5
C161 C166 H66Y 109.5
H66X C166 H66Y 109.5
C161 C166 H66Z 109.5
H66X C166 H66Z 109.5
H66Y C166 H66Z 109.5
C162 C167 H67A 109.5
C162 C167 H67B 109.5
H67A C167 H67B 109.5
C162 C167 H67C 109.5
H67A C167 H67C 109.5
H67B C167 H67C 109.5
C163 C168 H68A 109.5
C163 C168 H68B 109.5
H68A C168 H68B 109.5
C163 C168 H68C 109.5
H68A C168 H68C 109.5
H68B C168 H68C 109.5
C164 C169 H69A 109.5
C164 C169 H69B 109.5
H69A C169 H69B 109.5
C164 C169 H69C 109.5
H69A C169 H69C 109.5
H69B C169 H69C 109.5
C165 C170 H70A 109.5
C165 C170 H70B 109.5
H70A C170 H70B 109.5
C165 C170 H70C 109.5
H70A C170 H70C 109.5
H70B C170 H70C 109.5
C201 Ir2 C206 42.3(3)
C201 Ir2 C261 108.3(3)
C206 Ir2 C261 110.6(3)
C201 Ir2 C265 135.2(3)
C206 Ir2 C265 109.8(3)
C261 Ir2 C265 38.9(3)
C201 Ir2 C262 111.8(3)
C206 Ir2 C262 139.5(3)
C261 Ir2 C262 37.9(3)
C265 Ir2 C262 63.8(3)
C201 Ir2 C263 141.3(3)
C206 Ir2 C263 173.5(3)
C261 Ir2 C263 63.9(3)
C265 Ir2 C263 63.8(3)
C262 Ir2 C263 37.9(3)
C201 Ir2 C264 172.1(3)
C206 Ir2 C264 136.2(3)
C261 Ir2 C264 64.1(3)
C265 Ir2 C264 37.3(3)
C262 Ir2 C264 64.1(3)
C263 Ir2 C264 39.1(3)
C201 Ir2 I02 94.3(2)
C206 Ir2 I02 93.9(2)
C261 Ir2 I02 154.5(2)
C265 Ir2 I02 126.8(3)
C262 Ir2 I02 122.6(2)
C263 Ir2 I02 91.1(2)
C264 Ir2 I02 93.6(2)
C202 C201 C205 103.2(8)
C202 C201 C206 116.7(7)
C205 C201 C206 116.9(7)
C202 C201 Ir2 122.6(6)
C205 C201 Ir2 125.4(6)
C206 C201 Ir2 69.3(5)
C207 C202 C203 119.2(8)
C207 C202 C201 122.9(8)
C203 C202 C201 110.3(8)
C208 C203 C204 120.3(9)
C208 C203 C202 121.3(9)
C204 C203 C202 107.6(8)
C209 C204 C203 120.9(9)
C209 C204 C205 119.9(9)
C203 C204 C205 108.4(8)
C210 C205 C204 120.0(8)
C210 C205 C201 122.6(9)
C204 C205 C201 109.3(8)
C211 C206 C220 103.8(7)
C211 C206 C201 116.7(7)
C220 C206 C201 115.7(7)
C211 C206 Ir2 122.7(6)
C220 C206 Ir2 125.9(6)
C201 C206 Ir2 68.4(5)
C202 C207 C213 119.9(9)
C202 C207 C212 119.9(8)
C213 C207 C212 107.0(8)
C203 C208 C214 119.9(9)
C203 C208 C215 119.3(9)
C214 C208 C215 108.3(8)
C204 C209 C217 120.2(9)
C204 C209 C216 118.5(9)
C217 C209 C216 107.5(8)
C205 C210 C218 119.0(9)
C205 C210 C219 119.8(8)
C218 C210 C219 108.5(8)
C212 C211 C230 119.1(8)
C212 C211 C206 122.7(8)
C230 C211 C206 109.6(8)
C211 C212 C221 119.5(9)
C211 C212 C207 120.2(8)
C221 C212 C207 108.5(8)
C214 C213 C222 120.0(9)
C214 C213 C207 120.9(9)
C222 C213 C207 108.8(9)
C213 C214 C223 119.3(9)
C213 C214 C208 118.8(8)
C223 C214 C208 108.6(9)
C216 C215 C208 121.4(9)
C216 C215 C224 120.0(9)
C208 C215 C224 107.0(9)
C215 C216 C225 121.7(9)
C215 C216 C209 119.5(9)
C225 C216 C209 107.1(9)
C218 C217 C209 118.9(9)
C218 C217 C226 120.5(9)
C209 C217 C226 108.1(9)
C217 C218 C210 121.9(9)
C217 C218 C227 120.1(9)
C210 C218 C227 106.8(8)
C220 C219 C228 121.9(8)
C220 C219 C210 119.8(8)
C228 C219 C210 106.4(8)
C219 C220 C229 118.5(8)
C219 C220 C206 124.3(8)
C229 C220 C206 109.9(7)
C240 C221 C212 121.6(9)
C240 C221 C222 119.6(8)
C212 C221 C222 107.6(8)
C231 C222 C213 120.6(9)
C231 C222 C221 120.3(9)
C213 C222 C221 108.1(8)
C232 C223 C214 120.6(9)
C232 C223 C224 119.2(9)
C214 C223 C224 108.2(9)
C233 C224 C223 120.9(10)
C233 C224 C215 118.7(10)
C223 C224 C215 107.8(9)
C234 C225 C216 118.2(10)
C234 C225 C226 120.2(10)
C216 C225 C226 108.9(9)
C235 C226 C225 120.3(9)
C235 C226 C217 119.9(10)
C225 C226 C217 108.3(9)
C236 C227 C228 121.2(9)
C236 C227 C218 119.3(9)
C228 C227 C218 108.9(8)
C227 C228 C237 119.5(9)
C227 C228 C219 109.4(8)
C237 C228 C219 120.3(9)
C238 C229 C220 121.7(8)
C238 C229 C230 119.5(8)
C220 C229 C230 107.0(7)
C239 C230 C211 121.2(8)
C239 C230 C229 119.5(8)
C211 C230 C229 108.1(7)
C222 C231 C232 120.0(9)
C222 C231 C242 120.1(9)
C232 C231 C242 107.7(8)
C223 C232 C231 119.4(8)
C223 C232 C243 120.3(9)
C231 C232 C243 108.5(9)
C224 C233 C234 120.5(9)
C224 C233 C244 119.9(10)
C234 C233 C244 108.1(8)
C225 C234 C233 120.9(9)
C225 C234 C245 118.8(10)
C233 C234 C245 108.8(9)
C226 C235 C246 120.3(10)
C226 C235 C236 120.0(9)
C246 C235 C236 106.6(9)
C227 C236 C235 120.1(9)
C227 C236 C247 119.2(9)
C235 C236 C247 109.2(9)
C228 C237 C248 119.4(9)
C228 C237 C238 117.1(8)
C248 C237 C238 109.4(8)
C229 C238 C249 122.1(9)
C229 C238 C237 120.5(8)
C249 C238 C237 106.2(8)
C230 C239 C240 118.6(8)
C230 C239 C250 119.8(9)
C240 C239 C250 108.2(8)
C221 C240 C239 119.9(8)
C221 C240 C241 121.0(9)
C239 C240 C241 108.0(8)
C242 C241 C251 121.3(9)
C242 C241 C240 119.0(9)
C251 C241 C240 107.4(9)
C241 C242 C252 119.4(9)
C241 C242 C231 120.0(9)
C252 C242 C231 107.6(9)
C244 C243 C232 120.3(9)
C244 C243 C252 119.9(9)
C232 C243 C252 107.4(9)
C243 C244 C253 120.6(9)
C243 C244 C233 119.4(9)
C253 C244 C233 108.0(8)
C246 C245 C234 120.9(9)
C246 C245 C253 120.3(9)
C234 C245 C253 106.4(9)
C245 C246 C254 120.8(9)
C245 C246 C235 119.6(10)
C254 C246 C235 108.8(9)
C248 C247 C254 120.9(10)
C248 C247 C236 119.3(9)
C254 C247 C236 106.8(9)
C247 C248 C237 121.4(9)
C247 C248 C255 120.2(9)
C237 C248 C255 106.7(9)
C250 C249 C255 120.1(9)
C250 C249 C238 118.6(8)
C255 C249 C238 109.2(9)
C249 C250 C251 120.3(9)
C249 C250 C239 120.6(8)
C251 C250 C239 107.2(9)
C256 C251 C241 119.5(9)
C256 C251 C250 119.6(9)
C241 C251 C250 109.2(9)
C257 C252 C242 120.8(9)
C257 C252 C243 119.0(9)
C242 C252 C243 108.9(9)
C258 C253 C244 120.8(9)
C258 C253 C245 118.7(9)
C244 C253 C245 108.7(8)
C259 C254 C247 120.0(10)
C259 C254 C246 119.3(10)
C247 C254 C246 108.6(9)
C260 C255 C249 120.7(9)
C260 C255 C248 118.3(9)
C249 C255 C248 108.3(8)
C251 C256 C260 120.3(9)
C251 C256 C257 120.1(9)
C260 C256 C257 107.5(9)
C252 C257 C258 121.4(9)
C252 C257 C256 118.8(9)
C258 C257 C256 107.3(8)
C253 C258 C259 120.4(9)
C253 C258 C257 118.3(9)
C259 C258 C257 108.8(9)
C254 C259 C258 120.5(9)
C254 C259 C260 119.8(9)
C258 C259 C260 108.1(8)
C255 C260 C259 120.9(9)
C255 C260 C256 119.1(9)
C259 C260 C256 108.3(9)
C262 C261 C265 109.2(8)
C262 C261 C266 126.1(9)
C265 C261 C266 122.5(9)
C262 C261 Ir2 73.9(5)
C265 C261 Ir2 72.9(5)
C266 C261 Ir2 133.0(6)
C261 C262 C263 107.9(8)
C261 C262 C267 125.8(9)
C263 C262 C267 126.3(9)
C261 C262 Ir2 68.2(5)
C263 C262 Ir2 71.1(5)
C267 C262 Ir2 127.7(6)
C262 C263 C264 107.4(8)
C262 C263 C268 128.5(9)
C264 C263 C268 124.0(9)
C262 C263 Ir2 70.9(5)
C264 C263 Ir2 70.9(5)
C268 C263 Ir2 126.9(7)
C265 C264 C269 128.3(10)
C265 C264 C263 107.0(8)
C269 C264 C263 124.6(9)
C265 C264 Ir2 70.3(5)
C269 C264 Ir2 127.6(7)
C263 C264 Ir2 70.0(5)
C264 C265 C261 108.3(8)
C264 C265 C270 125.8(9)
C261 C265 C270 125.9(9)
C264 C265 Ir2 72.4(5)
C261 C265 Ir2 68.2(5)
C270 C265 Ir2 126.8(7)
C261 C266 H66A 109.5
C261 C266 H66B 109.5
H66A C266 H66B 109.5
C261 C266 H66C 109.5
H66A C266 H66C 109.5
H66B C266 H66C 109.5
C262 C267 H67D 109.5
C262 C267 H67E 109.5
H67D C267 H67E 109.5
C262 C267 H67F 109.5
H67D C267 H67F 109.5
H67E C267 H67F 109.5
C263 C268 H68D 109.5
C263 C268 H68E 109.5
H68D C268 H68E 109.5
C263 C268 H68F 109.5
H68D C268 H68F 109.5
H68E C268 H68F 109.5
C264 C269 H69D 109.5
C264 C269 H69E 109.5
H69D C269 H69E 109.5
C264 C269 H69F 109.5
H69D C269 H69F 109.5
H69E C269 H69F 109.5
C265 C270 H70D 109.5
C265 C270 H70E 109.5
H70D C270 H70E 109.5
C265 C270 H70F 109.5
H70D C270 H70F 109.5
H70E C270 H70F 109.5
C301 N301 C313 107.0(7)
C301 N301 C305 110.9(8)
C313 N301 C305 111.2(7)
C301 N301 C309 111.5(7)
C313 N301 C309 111.3(7)
C305 N301 C309 104.9(7)
C302 C301 N301 118.4(8)
C302 C301 H01A 107.7
N301 C301 H01A 107.7
C302 C301 H01B 107.7
N301 C301 H01B 107.7
H01A C301 H01B 107.1
C301 C302 C303 111.2(9)
C301 C302 H02A 109.4
C303 C302 H02A 109.4
C301 C302 H02B 109.4
C303 C302 H02B 109.4
H02A C302 H02B 108.0
C304 C303 C302 114.3(10)
C304 C303 H03A 108.7
C302 C303 H03A 108.7
C304 C303 H03B 108.7
C302 C303 H03B 108.7
H03A C303 H03B 107.6
C303 C304 H04A 109.5
C303 C304 H04B 109.5
H04A C304 H04B 109.5
C303 C304 H04C 109.5
H04A C304 H04C 109.5
H04B C304 H04C 109.5
C306 C305 N301 115.5(7)
C306 C305 H05A 108.4
N301 C305 H05A 108.4
C306 C305 H05B 108.4
N301 C305 H05B 108.4
H05A C305 H05B 107.5
C307 C306 C305 107.9(8)
C307 C306 H06A 110.1
C305 C306 H06A 110.1
C307 C306 H06B 110.1
C305 C306 H06B 110.1
H06A C306 H06B 108.4
C306 C307 C308 113.0(8)
C306 C307 H07A 109.0
C308 C307 H07A 109.0
C306 C307 H07B 109.0
C308 C307 H07B 109.0
H07A C307 H07B 107.8
C307 C308 H08A 109.5
C307 C308 H08B 109.5
H08A C308 H08B 109.5
C307 C308 H08C 109.5
H08A C308 H08C 109.5
H08B C308 H08C 109.5
C310 C309 N301 115.7(7)
C310 C309 H09A 108.3
N301 C309 H09A 108.3
C310 C309 H09B 108.3
N301 C309 H09B 108.3
H09A C309 H09B 107.4
C309 C310 C311 108.7(8)
C309 C310 H10A 109.9
C311 C310 H10A 109.9
C309 C310 H10B 109.9
C311 C310 H10B 109.9
H10A C310 H10B 108.3
C312 C311 C310 110.9(9)
C312 C311 H11A 109.5
C310 C311 H11A 109.5
C312 C311 H11B 109.5
C310 C311 H11B 109.5
H11A C311 H11B 108.0
C311 C312 H12A 109.5
C311 C312 H12B 109.5
H12A C312 H12B 109.5
C311 C312 H12C 109.5
H12A C312 H12C 109.5
H12B C312 H12C 109.5
C314 C313 N301 115.4(7)
C314 C313 H13X 108.4
N301 C313 H13X 108.4
C314 C313 H13Y 108.4
N301 C313 H13Y 108.4
H13X C313 H13Y 107.5
C313 C314 C315 111.4(8)
C313 C314 H14A 109.4
C315 C314 H14A 109.4
C313 C314 H14B 109.4
C315 C314 H14B 109.4
H14A C314 H14B 108.0
C316 C315 C314 114.5(8)
C316 C315 H15A 108.6
C314 C315 H15A 108.6
C316 C315 H15B 108.6
C314 C315 H15B 108.6
H15A C315 H15B 107.6
C315 C316 H16A 109.5
C315 C316 H16B 109.5
H16A C316 H16B 109.5
C315 C316 H16C 109.5
H16A C316 H16C 109.5
H16B C316 H16C 109.5
C405 N401 C413 111.4(8)
C405 N401 C401 111.6(8)
C413 N401 C401 104.1(7)
C405 N401 C409 111.7(8)
C413 N401 C409 111.2(8)
C401 N401 C409 106.5(8)
N401 C401 C402 115.9(8)
N401 C401 H01C 108.3
C402 C401 H01C 108.3
N401 C401 H01D 108.3
C402 C401 H01D 108.3
H01C C401 H01D 107.4
C403 C402 C401 110.1(8)
C403 C402 H02C 109.6
C401 C402 H02C 109.6
C403 C402 H02D 109.6
C401 C402 H02D 109.6
H02C C402 H02D 108.2
C402 C403 C404 112.0(9)
C402 C403 H03X 109.2
C404 C403 H03X 109.2
C402 C403 H03Y 109.2
C404 C403 H03Y 109.2
H03X C403 H03Y 107.9
C403 C404 H04X 109.5
C403 C404 H04Y 109.5
H04X C404 H04Y 109.5
C403 C404 H04Z 109.5
H04X C404 H04Z 109.5
H04Y C404 H04Z 109.5
N401 C405 C406 114.9(9)
N401 C405 H05C 108.6
C406 C405 H05C 108.6
N401 C405 H05D 108.6
C406 C405 H05D 108.6
H05C C405 H05D 107.5
C405 C406 C407 110.2(10)
C405 C406 H06C 109.6
C407 C406 H06C 109.6
C405 C406 H06D 109.6
C407 C406 H06D 109.6
H06C C406 H06D 108.1
C408 C407 C406 110.4(12)
C408 C407 H07C 109.6
C406 C407 H07C 109.6
C408 C407 H07D 109.6
C406 C407 H07D 109.6
H07C C407 H07D 108.1
C407 C408 H08D 109.5
C407 C408 H08E 109.5
H08D C408 H08E 109.5
C407 C408 H08F 109.5
H08D C408 H08F 109.5
H08E C408 H08F 109.5
C410 C409 N401 116.8(8)
C410 C409 H09X 108.1
N401 C409 H09X 108.1
C410 C409 H09Y 108.1
N401 C409 H09Y 108.1
H09X C409 H09Y 107.3
C411 C410 C409 108.7(9)
C411 C410 H10C 109.9
C409 C410 H10C 109.9
C411 C410 H10D 109.9
C409 C410 H10D 109.9
H10C C410 H10D 108.3
C410 C411 C412 110.6(10)
C410 C411 H11C 109.5
C412 C411 H11C 109.5
C410 C411 H11D 109.5
C412 C411 H11D 109.5
H11C C411 H11D 108.1
C411 C412 H12D 109.5
C411 C412 H12E 109.5
H12D C412 H12E 109.5
C411 C412 H12F 109.5
H12D C412 H12F 109.5
H12E C412 H12F 109.5
C414 C413 N401 118.6(8)
C414 C413 H13A 107.7
N401 C413 H13A 107.7
C414 C413 H13B 107.7
N401 C413 H13B 107.7
H13A C413 H13B 107.1
C413 C414 C415 110.9(10)
C413 C414 H14C 109.5
C415 C414 H14C 109.5
C413 C414 H14D 109.5
C415 C414 H14D 109.5
H14C C414 H14D 108.0
C416 C415 C414 114.4(10)
C416 C415 H15C 108.7
C414 C415 H15C 108.7
C416 C415 H15D 108.7
C414 C415 H15D 108.7
H15C C415 H15D 107.6
C415 C416 H16D 109.5
C415 C416 H16E 109.5
H16D C416 H16E 109.5
C415 C416 H16F 109.5
H16D C416 H16F 109.5
H16E C416 H16F 109.5
C502 C501 C506 120.8(8)
C502 C501 Cl51 120.9(7)
C506 C501 Cl51 118.3(7)
C501 C502 C503 120.0(8)
C501 C502 Cl52 121.3(7)
C503 C502 Cl52 118.7(7)
C504 C503 C502 119.7(10)
C504 C503 H03W 120.2
C502 C503 H03W 120.2
C505 C504 C503 119.4(10)
C505 C504 H04Q 120.3
C503 C504 H04Q 120.3
C504 C505 C506 121.9(10)
C504 C505 H05X 119.1
C506 C505 H05X 119.1
C501 C506 C505 118.2(9)
C501 C506 H06X 120.9
C505 C506 H06X 120.9
C602 C601 C606 120.0(8)
C602 C601 Cl61 120.9(7)
C606 C601 Cl61 119.1(8)
C601 C602 C603 121.0(8)
C601 C602 Cl62 121.2(7)
C603 C602 Cl62 117.8(7)
C604 C603 C602 117.6(10)
C604 C603 H03Q 121.2
C602 C603 H03Q 121.2
C605 C604 C603 122.4(10)
C605 C604 H04W 118.8
C603 C604 H04W 118.8
C604 C605 C606 119.1(10)
C604 C605 H05Y 120.5
C606 C605 H05Y 120.5
C601 C606 C605 119.8(10)
C601 C606 H06Y 120.1
C605 C606 H06Y 120.1
C702 C701 C706 119.4(14)
C702 C701 Cl71 122.3(13)
C706 C701 Cl71 118.3(14)
C701 C702 C703 119.8(14)
C701 C702 Cl72 119.0(13)
C703 C702 Cl72 120.4(13)
C704 C703 C702 121.1(19)
C704 C703 H03Z 119.5
C702 C703 H03Z 119.5
C705 C704 C703 117(2)
C705 C704 H04T 121.5
C703 C704 H04T 121.5
C704 C705 C706 121(2)
C704 C705 H05Z 119.3
C706 C705 H05Z 119.3
C701 C706 C705 119.0(19)
C701 C706 H06Z 120.5
C705 C706 H06Z 120.5
C802 C801 H10E 109.5
C802 C801 H10F 109.5
H10E C801 H10F 109.5
C802 C801 H10G 109.5
H10E C801 H10G 109.5
H10F C801 H10G 109.5
C803 C802 C801 109.29(15)
C803 C802 H10H 109.8
C801 C802 H10H 109.8
C803 C802 H10I 109.8
C801 C802 H10I 109.8
H10H C802 H10I 108.3
C804 C803 C802 109.29(15)
C804 C803 H10J 109.8
C802 C803 H10J 109.8
C804 C803 H10K 109.8
C802 C803 H10K 109.8
H10J C803 H10K 108.3
C803 C804 C805 109.30(15)
C803 C804 H10L 109.8
C805 C804 H10L 109.8
C803 C804 H10M 109.8
C805 C804 H10M 109.8
H10L C804 H10M 108.3
C804 C805 C806 109.29(15)
C804 C805 H10N 109.8
C806 C805 H10N 109.8
C804 C805 H10O 109.8
C806 C805 H10O 109.8
H10N C805 H10O 108.3
C805 C806 H10P 109.5
C805 C806 H10Q 109.5
H10P C806 H10Q 109.5
C805 C806 H10R 109.4
H10P C806 H10R 109.5
H10Q C806 H10R 109.5

loop_
_geom_bond_atom_site_label_1
_geom_bond_atom_site_label_2
_geom_bond_distance
Ir1 C101 2.129(8)
Ir1 C106 2.132(8)
Ir1 C162 2.202(10)
Ir1 C161 2.206(10)
Ir1 C165 2.210(9)
Ir1 C163 2.214(10)
Ir1 C164 2.215(9)
Ir1 I01 2.6114(7)
C101 C105 1.471(13)
C101 C102 1.488(13)
C101 C106 1.527(12)
C102 C107 1.366(14)
C102 C103 1.449(15)
C103 C108 1.400(14)
C103 C104 1.442(15)
C104 C109 1.388(14)
C104 C105 1.471(13)
C105 C110 1.368(14)
C106 C111 1.481(12)
C106 C120 1.484(13)
C107 C113 1.445(13)
C107 C112 1.493(14)
C108 C115 1.450(15)
C108 C114 1.468(15)
C109 C117 1.420(16)
C109 C116 1.459(14)
C110 C118 1.432(13)
C110 C119 1.486(13)
C111 C112 1.371(16)
C111 C122 1.450(14)
C112 C123 1.445(13)
C113 C114 1.391(15)
C113 C124 1.429(14)
C114 C125 1.455(14)
C115 C116 1.395(16)
C115 C126 1.459(14)
C116 C127 1.439(14)
C117 C118 1.413(14)
C117 C128 1.450(14)
C118 C129 1.454(14)
C119 C120 1.386(14)
C119 C130 1.446(13)
C120 C121 1.441(13)
C121 C132 1.364(14)
C121 C122 1.450(14)
C122 C133 1.395(13)
C123 C134 1.385(15)
C123 C124 1.455(15)
C124 C135 1.394(14)
C125 C136 1.406(14)
C125 C126 1.445(16)
C126 C137 1.386(15)
C127 C138 1.402(14)
C127 C128 1.450(16)
C128 C139 1.405(15)
C129 C140 1.395(14)
C129 C130 1.437(15)
C130 C131 1.397(14)
C131 C132 1.442(15)
C131 C142 1.454(13)
C132 C143 1.464(14)
C133 C134 1.438(15)
C133 C144 1.445(14)
C134 C145 1.449(14)
C135 C136 1.426(15)
C135 C146 1.462(15)
C136 C147 1.468(14)
C137 C138 1.452(16)
C137 C148 1.462(13)
C138 C149 1.425(15)
C139 C140 1.434(17)
C139 C150 1.469(13)
C140 C141 1.461(15)
C141 C142 1.401(15)
C141 C151 1.439(14)
C142 C152 1.440(15)
C143 C144 1.392(16)
C143 C152 1.457(15)
C144 C153 1.467(14)
C145 C146 1.401(16)
C145 C153 1.437(16)
C146 C154 1.454(14)
C147 C148 1.369(14)
C147 C154 1.466(14)
C148 C155 1.459(14)
C149 C150 1.378(15)
C149 C155 1.457(13)
C150 C151 1.447(15)
C151 C156 1.410(15)
C152 C157 1.377(15)
C153 C158 1.377(15)
C154 C159 1.374(15)
C155 C160 1.369(14)
C156 C160 1.453(14)
C156 C157 1.453(15)
C157 C158 1.438(16)
C158 C159 1.465(15)
C159 C160 1.451(14)
C161 C165 1.446(13)
C161 C162 1.453(16)
C161 C166 1.475(14)
C162 C163 1.422(14)
C162 C167 1.506(15)
C163 C164 1.467(15)
C163 C168 1.503(16)
C164 C165 1.481(15)
C164 C169 1.486(13)
C165 C170 1.443(16)
C166 H66X 0.9800
C166 H66Y 0.9800
C166 H66Z 0.9800
C167 H67A 0.9800
C167 H67B 0.9800
C167 H67C 0.9800
C168 H68A 0.9800
C168 H68B 0.9800
C168 H68C 0.9800
C169 H69A 0.9800
C169 H69B 0.9800
C169 H69C 0.9800
C170 H70A 0.9800
C170 H70B 0.9800
C170 H70C 0.9800
Ir2 C201 2.118(9)
Ir2 C206 2.130(8)
Ir2 C261 2.136(9)
Ir2 C265 2.199(9)
Ir2 C262 2.211(8)
Ir2 C263 2.213(9)
Ir2 C264 2.227(9)
Ir2 I02 2.5988(7)
C201 C202 1.478(12)
C201 C205 1.480(13)
C201 C206 1.534(12)
C202 C207 1.396(13)
C202 C203 1.440(14)
C203 C208 1.392(13)
C203 C204 1.426(14)
C204 C209 1.409(13)
C204 C205 1.449(13)
C205 C210 1.392(13)
C206 C211 1.478(11)
C206 C220 1.480(12)
C207 C213 1.443(12)
C207 C212 1.462(14)
C208 C214 1.447(14)
C208 C215 1.456(14)
C209 C217 1.437(15)
C209 C216 1.480(14)
C210 C218 1.447(13)
C210 C219 1.477(13)
C211 C212 1.400(14)
C211 C230 1.440(12)
C212 C221 1.441(13)
C213 C214 1.405(15)
C213 C222 1.439(14)
C214 C223 1.437(13)
C215 C216 1.365(16)
C215 C224 1.472(14)
C216 C225 1.427(15)
C217 C218 1.388(15)
C217 C226 1.442(13)
C218 C227 1.459(14)
C219 C220 1.362(13)
C219 C228 1.444(13)
C220 C229 1.446(12)
C221 C240 1.380(13)
C221 C222 1.453(14)
C222 C231 1.384(13)
C223 C232 1.401(15)
C223 C224 1.454(16)
C224 C233 1.383(14)
C225 C234 1.409(15)
C225 C226 1.439(15)
C226 C235 1.395(15)
C227 C236 1.401(13)
C227 C228 1.420(14)
C228 C237 1.421(14)
C229 C238 1.378(12)
C229 C230 1.458(12)
C230 C239 1.416(12)
C231 C232 1.447(15)
C231 C242 1.458(14)
C232 C243 1.448(14)
C233 C234 1.424(15)
C233 C244 1.465(13)
C234 C245 1.465(14)
C235 C246 1.453(13)
C235 C236 1.453(16)
C236 C247 1.461(15)
C237 C248 1.429(14)
C237 C238 1.468(13)
C238 C249 1.450(13)
C239 C240 1.442(14)
C239 C250 1.450(13)
C240 C241 1.461(13)
C241 C242 1.393(15)
C241 C251 1.428(15)
C242 C252 1.440(14)
C243 C244 1.399(14)
C243 C252 1.448(15)
C244 C253 1.426(14)
C245 C246 1.380(14)
C245 C253 1.468(14)
C246 C254 1.446(15)
C247 C248 1.383(15)
C247 C254 1.444(15)
C248 C255 1.473(15)
C249 C250 1.401(15)
C249 C255 1.424(14)
C250 C251 1.450(14)
C251 C256 1.399(14)
C252 C257 1.395(14)
C253 C258 1.404(14)
C254 C259 1.398(15)
C255 C260 1.413(14)
C256 C260 1.454(15)
C256 C257 1.470(15)
C257 C258 1.452(13)
C258 C259 1.441(13)
C259 C260 1.448(15)
C261 C262 1.413(12)
C261 C265 1.444(13)
C261 C266 1.510(13)
C262 C263 1.437(13)
C262 C267 1.489(14)
C263 C264 1.487(13)
C263 C268 1.491(13)
C264 C265 1.415(13)
C264 C269 1.483(15)
C265 C270 1.489(14)
C266 H66A 0.9800
C266 H66B 0.9800
C266 H66C 0.9800
C267 H67D 0.9800
C267 H67E 0.9800
C267 H67F 0.9800
C268 H68D 0.9800
C268 H68E 0.9800
C268 H68F 0.9800
C269 H69D 0.9800
C269 H69E 0.9800
C269 H69F 0.9800
C270 H70D 0.9800
C270 H70E 0.9800
C270 H70F 0.9800
N301 C301 1.513(12)
N301 C313 1.521(12)
N301 C305 1.534(12)
N301 C309 1.537(12)
C301 C302 1.487(16)
C301 H01A 0.9900
C301 H01B 0.9900
C302 C303 1.530(15)
C302 H02A 0.9900
C302 H02B 0.9900
C303 C304 1.502(17)
C303 H03A 0.9900
C303 H03B 0.9900
C304 H04A 0.9800
C304 H04B 0.9800
C304 H04C 0.9800
C305 C306 1.527(13)
C305 H05A 0.9900
C305 H05B 0.9900
C306 C307 1.521(13)
C306 H06A 0.9900
C306 H06B 0.9900
C307 C308 1.536(14)
C307 H07A 0.9900
C307 H07B 0.9900
C308 H08A 0.9800
C308 H08B 0.9800
C308 H08C 0.9800
C309 C310 1.529(13)
C309 H09A 0.9900
C309 H09B 0.9900
C310 C311 1.552(13)
C310 H10A 0.9900
C310 H10B 0.9900
C311 C312 1.517(14)
C311 H11A 0.9900
C311 H11B 0.9900
C312 H12A 0.9800
C312 H12B 0.9800
C312 H12C 0.9800
C313 C314 1.513(14)
C313 H13X 0.9900
C313 H13Y 0.9900
C314 C315 1.533(14)
C314 H14A 0.9900
C314 H14B 0.9900
C315 C316 1.527(14)
C315 H15A 0.9900
C315 H15B 0.9900
C316 H16A 0.9800
C316 H16B 0.9800
C316 H16C 0.9800
N401 C405 1.495(13)
N401 C413 1.522(13)
N401 C401 1.527(12)
N401 C409 1.548(13)
C401 C402 1.527(15)
C401 H01C 0.9900
C401 H01D 0.9900
C402 C403 1.510(14)
C402 H02C 0.9900
C402 H02D 0.9900
C403 C404 1.523(16)
C403 H03X 0.9900
C403 H03Y 0.9900
C404 H04X 0.9800
C404 H04Y 0.9800
C404 H04Z 0.9800
C405 C406 1.522(17)
C405 H05C 0.9900
C405 H05D 0.9900
C406 C407 1.567(17)
C406 H06C 0.9900
C406 H06D 0.9900
C407 C408 1.489(19)
C407 H07C 0.9900
C407 H07D 0.9900
C408 H08D 0.9800
C408 H08E 0.9800
C408 H08F 0.9800
C409 C410 1.541(14)
C409 H09X 0.9900
C409 H09Y 0.9900
C410 C411 1.494(16)
C410 H10C 0.9900
C410 H10D 0.9900
C411 C412 1.536(16)
C411 H11C 0.9900
C411 H11D 0.9900
C412 H12D 0.9800
C412 H12E 0.9800
C412 H12F 0.9800
C413 C414 1.514(15)
C413 H13A 0.9900
C413 H13B 0.9900
C414 C415 1.533(14)
C414 H14C 0.9900
C414 H14D 0.9900
C415 C416 1.494(17)
C415 H15C 0.9900
C415 H15D 0.9900
C416 H16D 0.9800
C416 H16E 0.9800
C416 H16F 0.9800
Cl51 C501 1.727(8)
Cl52 C502 1.729(8)
C501 C502 1.383(12)
C501 C506 1.383(12)
C502 C503 1.409(11)
C503 C504 1.379(12)
C503 H03W 0.9500
C504 C505 1.379(12)
C504 H04Q 0.9500
C505 C506 1.401(12)
C505 H05X 0.9500
C506 H06X 0.9500
Cl61 C601 1.727(8)
Cl62 C602 1.729(8)
C601 C602 1.382(12)
C601 C606 1.383(12)
C602 C603 1.409(11)
C603 C604 1.379(12)
C603 H03Q 0.9500
C604 C605 1.379(13)
C604 H04W 0.9500
C605 C606 1.401(12)
C605 H05Y 0.9500
C606 H06Y 0.9500
Cl71 C701 1.727(8)
Cl72 C702 1.729(8)
C701 C702 1.382(12)
C701 C706 1.383(12)
C702 C703 1.409(11)
C703 C704 1.379(12)
C703 H03Z 0.9500
C704 C705 1.379(13)
C704 H04T 0.9500
C705 C706 1.401(12)
C705 H05Z 0.9500
C706 H06Z 0.9500
C801 C802 1.5400(15)
C801 H10E 0.9800
C801 H10F 0.9800
C801 H10G 0.9800
C802 C803 1.5400(15)
C802 H10H 0.9900
C802 H10I 0.9900
C803 C804 1.5400(15)
C803 H10J 0.9900
C803 H10K 0.9900
C804 C805 1.5400(15)
C804 H10L 0.9900
C804 H10M 0.9900
C805 C806 1.5401(15)
C805 H10N 0.9900
C805 H10O 0.9900
C806 H10P 0.9800
C806 H10Q 0.9800
C806 H10R 0.9800
